data_1574202
loop_
_publ_author_name
'Liu, Tingting'
'Li, Yuansheng'
'Zuo, Yang'
'Ma, Along'
'Wang, Yifei'
'Zhang, Shuo'
'Ma, Xiaoshuang'
'Yin, Zhengmao'
'Yang, Junxian'
'Wang, Shuxin'

_publ_section_title
;
 Impact of free valence electron contraction on the optical and
 electrocatalytic properties of nanoclusters: based on
 M<sub>1</sub>Ag<sub>14</sub> (M = Pt/Pd) series nanoclusters.
;
_journal_issue 17
_journal_name_full Nanoscale
_journal_page_first 10886
_journal_page_last 10891
_journal_paper_doi 10.1039/d5nr00336a
_journal_volume 17
_journal_year 2025
_chemical_formula_moiety 'C183 H177 Ag14 O21 P7 Pt S6'
_chemical_formula_sum 'C183 H177 Ag14 O21 P7 Pt S6'
_chemical_formula_weight 4826.66
_space_group_crystal_system triclinic
_space_group_IT_number 2
_space_group_name_Hall '-P 1'
_space_group_name_H-M_alt 'P -1'
_atom_sites_solution_hydrogens geom
_audit_creation_date 2023-05-24
_audit_creation_method
;
Olex2 1.3
(compiled 2020.11.12 svn.r5f609507 for OlexSys, GUI svn.r6408)
;
_audit_update_record
;
2024-12-29 deposited with the CCDC.	2025-03-20 downloaded from the CCDC.
;
_cell_angle_alpha 81.778(18)
_cell_angle_beta 75.137(15)
_cell_angle_gamma 83.738(18)
_cell_formula_units_Z 2
_cell_length_a 19.411(13)
_cell_length_b 20.798(16)
_cell_length_c 27.800(17)
_cell_measurement_reflns_used 151
_cell_measurement_temperature 170
_cell_measurement_theta_max 11.03
_cell_measurement_theta_min 2.23
_cell_volume 10705(13)
_computing_cell_refinement 'SAINT V8.40B (?, 2016)'
_computing_data_reduction 'SAINT V8.40B (?, 2016)'
_computing_molecular_graphics 'Olex2 1.3 (Dolomanov et al., 2009)'
_computing_publication_material 'Olex2 1.3 (Dolomanov et al., 2009)'
_computing_structure_refinement 'SHELXL 2019/2 (Sheldrick, 2015)'
_diffrn_ambient_temperature 170
_diffrn_measured_fraction_theta_full 0.978
_diffrn_measured_fraction_theta_max 0.972
_diffrn_measurement_device_type 'Bruker D8 QUEST'
_diffrn_measurement_method '\f and \w scans'
_diffrn_radiation_type MoK\a
_diffrn_radiation_wavelength 0.71073
_diffrn_reflns_av_R_equivalents 0.172
_diffrn_reflns_av_unetI/netI 0.3432
_diffrn_reflns_Laue_measured_fraction_full 0.978
_diffrn_reflns_Laue_measured_fraction_max 0.972
_diffrn_reflns_number 38476
_diffrn_reflns_point_group_measured_fraction_full 0.978
_diffrn_reflns_point_group_measured_fraction_max 0.972
_diffrn_reflns_theta_full 25.242
_diffrn_reflns_theta_max 25.426
_diffrn_reflns_theta_min 1.984
_diffrn_source_current 1.4
_diffrn_source_power 0.07
_diffrn_source_voltage 50.0
_diffrn_standards_number 0
_exptl_absorpt_coefficient_mu 2.062
_exptl_absorpt_correction_T_max 0.625
_exptl_absorpt_correction_T_min 0.408
_exptl_absorpt_correction_type multi-scan
_exptl_absorpt_process_details
;
SADASB(Bruker,2012) 
;
_exptl_crystal_density_diffrn 1.497
_exptl_crystal_description block
_exptl_crystal_F_000 4760
_exptl_crystal_size_max 0.113
_exptl_crystal_size_mid 0.091
_exptl_crystal_size_min 0.086
_refine_diff_density_max 2.013
_refine_diff_density_min -1.753
_refine_diff_density_rms 0.233
_refine_ls_extinction_method none
_refine_ls_goodness_of_fit_ref 0.862
_refine_ls_hydrogen_treatment constr
_refine_ls_matrix_type full
_refine_ls_number_parameters 1786
_refine_ls_number_reflns 38476
_refine_ls_number_restraints 2932
_refine_ls_restrained_S_all 0.839
_refine_ls_R_factor_all 0.2266
_refine_ls_R_factor_gt 0.0966
_refine_ls_shift/su_max 0.041
_refine_ls_shift/su_mean 0.000
_refine_ls_structure_factor_coef Fsqd
_refine_ls_weighting_details 'w=1/[\s^2^(Fo^2^)+(0.1049P)^2^] where P=(Fo^2^+2Fc^2^)/3'
_refine_ls_weighting_scheme calc
_refine_ls_wR_factor_gt 0.2076
_refine_ls_wR_factor_ref 0.2467
_reflns_Friedel_coverage 0.000
_reflns_number_gt 22871
_reflns_number_total 36476
_reflns_threshold_expression 'I > 2\s(I)'
_cod_data_source_file d5nr00336a2.cif
_cod_data_source_block 20230316b_0m_4
_cod_depositor_comments 'Adding full bibliography for 1574202.cif.'
_cod_original_cell_volume 10706(13)
_cod_database_code 1574202
_shelx_shelxl_version_number 2019/2
_shelx_space_group_comment
;
The symmetry employed for this shelxl refinement is uniquely defined
by the following loop, which should always be used as a source of
symmetry information in preference to the above space-group names.
They are only intended as comments.
;
_shelx_estimated_absorpt_t_max 0.843
_shelx_estimated_absorpt_t_min 0.800
_olex2_refinement_description
;
1. Fixed Uiso
 At 1.2 times of:
  All C(H) groups
 At 1.5 times of:
  All C(H,H,H) groups
2. Restrained distances
 C25-C91
 2.5 with sigma of 0.01
 C125-C82
 2.5 with sigma of 0.01
 C3-C167
 2.5 with sigma of 0.01
 H151-H43B
 2.1 with sigma of 0.01
 C57-O2 \\sim O2-C9
 with sigma of 0.02
3. Restrained planarity
 O2, C3, C57, C9, C15
 with sigma of 0.1
4. Uiso/Uaniso restraints and constraints
O3 \\sim O7 \\sim C89 \\sim C125 \\sim C13 \\sim C170 \\sim C93 \\sim C91 \\sim
C28 \\sim C55 \\sim C4 \\sim C29 \\sim C9 \\sim C15 \\sim C38 \\sim C30 \\sim
C57 \\sim C3 \\sim C167 \\sim C25 \\sim C82 \\sim O2 \\sim C24 \\sim C54 \\sim
P5: within 3.8A with sigma of 0.01 and sigma for terminal atoms of 0.02 within
3.8A
P3 \\sim C126 \\sim C128 \\sim C119 \\sim C131 \\sim C137 \\sim C135 \\sim O14
\\sim C155: within 3.8A with sigma of 0.01 and sigma for terminal atoms of 0.02
within 3.8A
P2 \\sim C21 \\sim C65 \\sim C18 \\sim C154 \\sim C7 \\sim C63: within 3.8A
with sigma of 0.01 and sigma for terminal atoms of 0.02 within 3.8A
5. Rigid body (RIGU) restrains
 All non-hydrogen atoms
 with sigma for 1-2 distances of 0.004 and sigma for 1-3 distances of 0.004
6.a Aromatic/amide H refined with riding coordinates:
 C100(H100), C164(H164), C178(H178), C143(H143), C147(H147), C117(H117),
 C139(H139), C173(H173), C50(H50), C85(H85), C104(H104), C115(H115), C121(H121),
  C74(H74), C141(H141), C27(H27), C90(H90), C177(H177), C183(H183), C94(H94),
 C109(H109), C110(H110), C102(H102), C108(H108), C112(H112), C119(H119),
 C128(H128), C135(H135), C137(H137), C161(H161), C150(H150), C48(H48), C52(H52),
  C181(H181), C84(H84), C99(H99), C101(H101), C97(H97), C105(H105), C5(H5),
 C107(H107), C106(H106), C111(H111), C114(H114), C122(H122), C118(H118),
 C123(H123), C129(H129), C127(H127), C136(H136), C138(H138), C140(H140),
 C144(H144), C142(H142), C157(H157), C159(H159), C132(H132), C162(H162),
 C169(H169), C10(H10), C176(H176), C133(H133), C148(H148), C184(H184), C81(H81),
  C87(H87), C89(H89), C13(H13), C24(H24), C93(H93), C28(H28), C55(H55),
 C54(H54), C29(H29), C9(H9), C15(H15), C30(H30), C57(H57), C56(H56), C59(H59),
 C16(H16), C32(H32), C61(H61), C8(H8), C33(H33), C60(H60), C64(H64), C1(H1),
 C36(H36), C151(H151), C171(H171), C35(H35), C53(H53), C153(H153), C18(H18),
 C65(H65), C63(H63), C7(H7), C68(H68), C17(H17), C40(H40), C69(H69), C45(H45),
 C22(H22), C19(H19), C73(H73), C72(H72), C41(H41), C11(H11), C78(H78), C26(H26),
  C46(H46), C76(H76), C14(H14)
6.b Fitted hexagon refined as free rotating group:
 C182(C100,C164,C178,C143,C147), C86(C117,C139,C173,C50,C85), C98(C104,C115,
 C121,C74,C141), C156(C27,C90,C177,C183,C94), C96(C109,C110,C102,C108,C112),
 C119(C128,C126,C135,C137,C131), C172(C161,C150,C168,C48,C52), C179(C181,C84,
 C99,C101,C97), C105(C95,C5,C107,C103,C106), C111(C114,C116,C122,C118,C120),
 C123(C129,C124,C127,C136,C130), C138(C140,C20,C144,C142,C158), C157(C159,C160,
 C132,C162,C166), C169(C10,C51,C176,C133,C146), C148(C180,C184,C81,C12,C87),
 C89(C125,C13,C24,C170,C93), C91(C28,C55,C4,C54,C29), C9(C15,C38,C30,C57,C3),
 C56(C31,C59,C16,C58,C32), C61(C8,C62,C33,C60,C113), C64(C1,C92,C36,C151,C88),
 C171(C35,C152,C53,C153,C34), C18(C65,C21,C63,C7,C154), C68(C17,C67,C40,C69,
 C165), C45(C71,C22,C19,C44,C73), C72(C41,C77,C11,C78,C42), C26(C75,C46,C76,C6,
 C14)
6.c Idealised Me refined as rotating group:
 C155(H15A,H15B,H15C), C145(H14A,H14B,H14C), C149(H14D,H14E,H14F), C134(H13A,
 H13B,H13C), C174(H17A,H17B,H17C), C175(H17D,H17E,H17F), C37(H37A,H37B,H37C),
 C66(H66A,H66B,H66C), C39(H39A,H39B,H39C), C70(H70A,H70B,H70C), C2(H2A,H2B,H2C),
  C163(H16A,H16B,H16C), C43(H43A,H43B,H43C), C167(H16D,H16E,H16F), C23(H23A,
 H23B,H23C), C79(H79A,H79B,H79C), C47(H47A,H47B,H47C), C83(H83A,H83B,H83C),
 C25(H25A,H25B,H25C), C82(H82A,H82B,H82C), C49(H49A,H49B,H49C)
;
_smtbx_masks_void_probe_radius 1.2
_smtbx_masks_void_truncation_radius 1.2
_olex2_submission_special_instructions 'No special instructions were received'

loop_
_space_group_symop_operation_xyz
'x, y, z'
'-x, -y, -z'

loop_
_atom_site_label
_atom_site_type_symbol
_atom_site_fract_x
_atom_site_fract_y
_atom_site_fract_z
_atom_site_U_iso_or_equiv
_atom_site_adp_type
_atom_site_occupancy
_atom_site_site_symmetry_order
_atom_site_calc_flag
_atom_site_refinement_flags_posn
_atom_site_refinement_flags_adp
_atom_site_refinement_flags_occupancy
_atom_site_disorder_assembly
_atom_site_disorder_group
Pt Pt 0.75686(4) 0.22765(3) 0.73743(3) 0.02838(17) Uani 1 1 d . . . . .
Ag15 Ag 0.95298(8) 0.26580(7) 0.81238(6) 0.0440(4) Uani 1 1 d . . . . .
Ag13 Ag 0.90266(7) 0.20801(6) 0.72798(5) 0.0350(3) Uani 1 1 d . . . . .
Ag11 Ag 0.83538(7) 0.16741(6) 0.65781(5) 0.0366(4) Uani 1 1 d . . . . .
Ag8 Ag 0.83973(7) 0.30280(6) 0.65901(5) 0.0355(3) Uani 1 1 d . . . . .
Ag10 Ag 0.82475(7) 0.32376(6) 0.76187(5) 0.0378(4) Uani 1 1 d . . . . .
Ag12 Ag 0.81115(7) 0.10120(6) 0.75822(5) 0.0340(3) Uani 1 1 d . . . . .
Ag14 Ag 0.80571(7) 0.20231(6) 0.82376(5) 0.0347(3) Uani 1 1 d . . . . .
Ag3 Ag 0.68116(7) 0.28994(6) 0.81772(5) 0.0362(4) Uani 1 1 d . . . . .
Ag1 Ag 0.67723(7) 0.15115(6) 0.81551(5) 0.0352(3) Uani 1 1 d . . . . .
Ag4 Ag 0.61060(7) 0.24509(6) 0.75027(5) 0.0372(4) Uani 1 1 d . . . . .
Ag2 Ag 0.69354(7) 0.13114(6) 0.71019(5) 0.0343(3) Uani 1 1 d . . . . .
Ag5 Ag 0.70783(7) 0.25663(6) 0.65149(5) 0.0360(3) Uani 1 1 d . . . . .
Ag9 Ag 0.57142(8) 0.19230(7) 0.66832(6) 0.0509(4) Uani 1 1 d . . . . .
Ag6 Ag 0.70472(7) 0.35318(6) 0.71650(5) 0.0376(4) Uani 1 1 d . . . . .
S1 S 0.6279(3) 0.0783(2) 0.66256(19) 0.0480(13) Uani 1 1 d . . . . .
S4 S 0.8567(3) 0.2203(2) 0.89129(18) 0.0465(13) Uani 1 1 d . . . . .
S6 S 0.6241(3) 0.2783(3) 0.5958(2) 0.0561(14) Uani 1 1 d . . . . .
S3 S 0.4863(3) 0.2288(3) 0.7466(2) 0.0607(16) Uani 1 1 d . . . . .
S2 S 1.0168(3) 0.1821(2) 0.74998(18) 0.0445(13) Uani 1 1 d . . . . .
P8 P 0.9066(3) 0.3741(2) 0.59008(19) 0.0422(13) Uani 1 1 d . . . . .
P7 P 0.6649(3) 0.4673(2) 0.6939(2) 0.0485(14) Uani 1 1 d . . . . .
P6 P 0.6094(3) 0.3402(2) 0.8915(2) 0.0447(14) Uani 1 1 d . . . . .
P3 P 0.6095(3) 0.0861(2) 0.88874(18) 0.0420(12) Uani 1 1 d . U . . .
P1 P 0.9092(3) 0.1089(3) 0.59089(18) 0.0442(14) Uani 1 1 d . . . . .
P2 P 0.8606(3) -0.0116(2) 0.7709(2) 0.0465(13) Uani 1 1 d . U . . .
P5 P 1.0557(3) 0.2832(3) 0.8505(3) 0.0734(16) Uani 1 1 d . U . . .
O17 O 0.2937(9) 0.3543(10) 0.9166(7) 0.119(7) Uani 1 1 d . . . . .
O14 O 0.3042(7) 0.1831(6) 0.9608(5) 0.063(3) Uani 1 1 d . U . . .
O20 O 0.5740(9) -0.1892(7) 0.8667(6) 0.088(5) Uani 1 1 d . . . . .
O16 O 0.3547(8) 0.5291(9) 0.7882(7) 0.113(7) Uani 1 1 d . . . . .
O21 O 0.6489(11) 0.6230(9) 0.8924(7) 0.131(7) Uani 1 1 d . . . . .
O13 O 0.7087(9) -0.2031(7) 0.7018(6) 0.081(5) Uani 1 1 d . . . . .
O15 O 0.6729(9) 0.2214(7) 1.0850(6) 0.077(4) Uani 1 1 d . . . . .
O18 O 1.2132(7) 0.2839(8) 0.5045(6) 0.079(5) Uani 1 1 d . . . . .
O22 O 0.9711(9) 0.6195(7) 0.6519(6) 0.089(5) Uani 1 1 d . . . . .
O10 O 1.1734(8) -0.0574(9) 0.6935(6) 0.104(6) Uani 1 1 d . . . . .
O11 O 0.8657(8) -0.1145(7) 0.9828(5) 0.079(5) Uani 1 1 d . . . . .
O5 O 1.2197(7) 0.0690(7) 0.5877(5) 0.069(4) Uani 1 1 d . . . . .
O19 O 0.8987(8) 0.2268(8) 0.3827(5) 0.075(4) Uani 1 1 d . . . . .
O6 O 0.7959(8) -0.1424(7) 0.5833(5) 0.070(4) Uani 1 1 d . . . . .
O3 O 1.1675(9) 0.5441(9) 0.7626(7) 0.105(3) Uani 1 1 d . U . . .
O7 O 1.2714(9) 0.0539(9) 0.8183(7) 0.111(3) Uani 1 1 d . U . . .
O1 O 0.6512(10) 0.5379(10) 0.4801(7) 0.107(6) Uani 1 1 d . . . . .
O8 O 0.8304(9) 0.6542(7) 0.7562(6) 0.085(5) Uani 1 1 d . . . . .
C182 C 0.9092(6) 0.1475(5) 0.9088(5) 0.048(5) Uani 1 1 d G . . . .
C100 C 0.9256(7) 0.0946(6) 0.8814(4) 0.059(5) Uani 1 1 d G . . . .
H100 H 0.906196 0.094161 0.853422 0.071 Uiso 1 1 calc R U . . .
C164 C 0.9705(7) 0.0423(5) 0.8951(5) 0.064(6) Uani 1 1 d G . . . .
H164 H 0.981772 0.006061 0.876362 0.077 Uiso 1 1 calc R U . . .
C178 C 0.9990(7) 0.0429(6) 0.9361(6) 0.094(8) Uani 1 1 d G . . . .
H178 H 1.029636 0.007102 0.945378 0.112 Uiso 1 1 calc R U . . .
C143 C 0.9825(7) 0.0958(7) 0.9634(4) 0.079(7) Uani 1 1 d G . . . .
H143 H 1.001924 0.096243 0.991454 0.095 Uiso 1 1 calc R U . . .
C147 C 0.9376(7) 0.1482(6) 0.9498(4) 0.054(5) Uani 1 1 d G . . . .
H147 H 0.926347 0.184344 0.968515 0.065 Uiso 1 1 calc R U . . .
C86 C 1.0854(5) 0.2300(6) 0.7117(4) 0.050(5) Uani 1 1 d G . . . .
C117 C 1.0687(5) 0.2839(6) 0.6798(5) 0.058(5) Uani 1 1 d G . . . .
H117 H 1.020344 0.295636 0.678732 0.069 Uiso 1 1 calc R U . . .
C139 C 1.1227(7) 0.3208(6) 0.6495(4) 0.072(6) Uani 1 1 d G . . . .
H139 H 1.111218 0.357626 0.627702 0.086 Uiso 1 1 calc R U . . .
C173 C 1.1934(6) 0.3037(6) 0.6510(5) 0.074(6) Uani 1 1 d G . . . .
H173 H 1.230266 0.328834 0.630311 0.089 Uiso 1 1 calc R U . . .
C50 C 1.2101(5) 0.2497(7) 0.6829(5) 0.073(6) Uani 1 1 d G . . . .
H50 H 1.258442 0.238051 0.683950 0.087 Uiso 1 1 calc R U . . .
C85 C 1.1561(6) 0.2129(6) 0.7132(4) 0.057(5) Uani 1 1 d G . . . .
H85 H 1.167568 0.176060 0.734981 0.069 Uiso 1 1 calc R U . . .
C98 C 0.8948(7) 0.4217(6) 0.8261(4) 0.051(5) Uani 1 1 d G . . . .
C104 C 0.8296(6) 0.4126(6) 0.8604(5) 0.056(5) Uani 1 1 d G . . . .
H104 H 0.797794 0.384454 0.854783 0.067 Uiso 1 1 calc R U . . .
C115 C 0.8109(6) 0.4446(7) 0.9031(5) 0.107(10) Uani 1 1 d G . . . .
H115 H 0.766291 0.438377 0.926540 0.129 Uiso 1 1 calc R U . . .
C121 C 0.8574(8) 0.4858(7) 0.9113(5) 0.081(7) Uani 1 1 d G . . . .
H121 H 0.844600 0.507671 0.940441 0.098 Uiso 1 1 calc R U . . .
C74 C 0.9226(7) 0.4949(6) 0.8769(6) 0.075(6) Uani 1 1 d G . . . .
H74 H 0.954413 0.523044 0.882585 0.091 Uiso 1 1 calc R U . . .
C141 C 0.9413(6) 0.4629(7) 0.8343(5) 0.078(7) Uani 1 1 d G . . . .
H141 H 0.985918 0.469122 0.810828 0.094 Uiso 1 1 calc R U . . .
C156 C 0.4419(7) 0.3025(6) 0.7267(5) 0.058(5) Uani 1 1 d G . . . .
C27 C 0.4801(5) 0.3513(7) 0.6949(5) 0.068(6) Uani 1 1 d G . . . .
H27 H 0.530842 0.346004 0.685092 0.082 Uiso 1 1 calc R U . . .
C90 C 0.4442(8) 0.4078(6) 0.6776(5) 0.097(8) Uani 1 1 d G . . . .
H90 H 0.470330 0.441153 0.655933 0.116 Uiso 1 1 calc R U . . .
C177 C 0.3700(8) 0.4155(6) 0.6921(6) 0.089(7) Uani 1 1 d G . . . .
H177 H 0.345437 0.454149 0.680213 0.106 Uiso 1 1 calc R U . . .
C183 C 0.3318(5) 0.3667(8) 0.7238(6) 0.089(7) Uani 1 1 d G . . . .
H183 H 0.281057 0.371998 0.733653 0.107 Uiso 1 1 calc R U . . .
C94 C 0.3677(6) 0.3102(7) 0.7411(5) 0.098(9) Uani 1 1 d G . . . .
H94 H 0.341568 0.276848 0.762814 0.118 Uiso 1 1 calc R U . . .
C96 C 0.5692(7) 0.0241(6) 0.7035(5) 0.046(4) Uani 1 1 d G . . . .
C109 C 0.5490(7) 0.0278(6) 0.7548(5) 0.068(6) Uani 1 1 d G . . . .
H109 H 0.567016 0.059952 0.768446 0.082 Uiso 1 1 calc R U . . .
C110 C 0.5026(7) -0.0155(7) 0.7862(4) 0.069(6) Uani 1 1 d G . . . .
H110 H 0.488865 -0.012919 0.821242 0.083 Uiso 1 1 calc R U . . .
C102 C 0.4763(7) -0.0624(6) 0.7662(6) 0.081(6) Uani 1 1 d G . . . .
H102 H 0.444611 -0.092030 0.787664 0.097 Uiso 1 1 calc R U . . .
C108 C 0.4965(8) -0.0662(6) 0.7149(6) 0.103(9) Uani 1 1 d G . . . .
H108 H 0.478506 -0.098270 0.701289 0.124 Uiso 1 1 calc R U . . .
C112 C 0.5429(8) -0.0229(7) 0.6836(4) 0.092(8) Uani 1 1 d G . . . .
H112 H 0.556657 -0.025400 0.648492 0.110 Uiso 1 1 calc R U . . .
C119 C 0.4229(7) 0.1596(6) 0.9769(4) 0.057(3) Uani 1 1 d G U . . .
H119 H 0.406027 0.172426 1.009585 0.068 Uiso 1 1 calc R U . . .
C128 C 0.4942(6) 0.1381(6) 0.9598(4) 0.055(2) Uani 1 1 d G U . . .
H128 H 0.526186 0.136334 0.980845 0.066 Uiso 1 1 calc R U . . .
C126 C 0.5189(5) 0.1193(6) 0.9120(5) 0.051(2) Uani 1 1 d G U . . .
C135 C 0.4721(7) 0.1220(6) 0.8812(4) 0.055(2) Uani 1 1 d G U . . .
H135 H 0.488953 0.109141 0.848502 0.066 Uiso 1 1 calc R U . . .
C137 C 0.4007(6) 0.1434(6) 0.8983(4) 0.056(3) Uani 1 1 d G U . . .
H137 H 0.368793 0.145233 0.877241 0.068 Uiso 1 1 calc R U . . .
C131 C 0.3761(5) 0.1622(6) 0.9461(5) 0.057(3) Uani 1 1 d G U . . .
C155 C 0.2785(11) 0.2049(10) 1.0094(7) 0.069(4) Uani 1 1 d . U . . .
H15A H 0.231545 0.228665 1.011717 0.104 Uiso 1 1 calc R U . . .
H15B H 0.312106 0.233655 1.014469 0.104 Uiso 1 1 calc R U . . .
H15C H 0.274310 0.167138 1.035223 0.104 Uiso 1 1 calc R U . . .
C172 C 0.5863(8) -0.1271(4) 0.8708(5) 0.067(6) Uani 1 1 d G . . . .
C161 C 0.6439(6) -0.0941(6) 0.8412(4) 0.070(7) Uani 1 1 d G . . . .
H161 H 0.679916 -0.115828 0.817643 0.084 Uiso 1 1 calc R U . . .
C150 C 0.6489(6) -0.0293(6) 0.8461(4) 0.047(5) Uani 1 1 d G . . . .
H150 H 0.688248 -0.006705 0.825827 0.056 Uiso 1 1 calc R U . . .
C168 C 0.5962(6) 0.0026(4) 0.8805(4) 0.044(4) Uani 1 1 d G . . . .
C48 C 0.5386(6) -0.0304(6) 0.9101(4) 0.055(5) Uani 1 1 d G . . . .
H48 H 0.502658 -0.008676 0.933692 0.066 Uiso 1 1 calc R U . . .
C52 C 0.5337(6) -0.0952(6) 0.9053(5) 0.072(6) Uani 1 1 d G . . . .
H52 H 0.494324 -0.117800 0.925509 0.087 Uiso 1 1 calc R U . . .
C145 C 0.6204(14) -0.2227(10) 0.8288(9) 0.109(11) Uani 1 1 d . . . . .
H14A H 0.612046 -0.204389 0.796092 0.164 Uiso 1 1 calc R U . . .
H14B H 0.611341 -0.268990 0.835100 0.164 Uiso 1 1 calc R U . . .
H14C H 0.670115 -0.218091 0.828815 0.164 Uiso 1 1 calc R U . . .
C179 C 0.6554(8) 0.2382(8) 0.5439(5) 0.082(7) Uani 1 1 d G . . . .
C181 C 0.7042(8) 0.1839(8) 0.5410(5) 0.089(7) Uani 1 1 d G . . . .
H181 H 0.722258 0.166481 0.569227 0.107 Uiso 1 1 calc R U . . .
C84 C 0.7266(8) 0.1552(7) 0.4968(7) 0.094(7) Uani 1 1 d G . . . .
H84 H 0.759939 0.118154 0.494879 0.113 Uiso 1 1 calc R U . . .
C99 C 0.7001(9) 0.1808(10) 0.4555(5) 0.120(10) Uani 1 1 d G . . . .
H99 H 0.715423 0.161182 0.425363 0.144 Uiso 1 1 calc R U . . .
C101 C 0.6513(10) 0.2351(10) 0.4584(6) 0.156(14) Uani 1 1 d G . . . .
H101 H 0.633226 0.252537 0.430195 0.187 Uiso 1 1 calc R U . . .
C97 C 0.6289(9) 0.2638(8) 0.5026(7) 0.115(10) Uani 1 1 d G . . . .
H97 H 0.595546 0.300865 0.504544 0.138 Uiso 1 1 calc R U . . .
C105 C 0.4164(7) 0.3067(7) 0.8742(5) 0.076(7) Uani 1 1 d G . . . .
H105 H 0.398914 0.280339 0.855399 0.091 Uiso 1 1 calc R U . . .
C95 C 0.3690(5) 0.3471(8) 0.9054(6) 0.075(6) Uani 1 1 d G . . . .
C5 C 0.3946(7) 0.3856(7) 0.9329(6) 0.100(9) Uani 1 1 d G . . . .
H5 H 0.362219 0.413204 0.954208 0.120 Uiso 1 1 calc R U . . .
C107 C 0.4675(7) 0.3838(7) 0.9292(5) 0.084(8) Uani 1 1 d G . . . .
H107 H 0.485012 0.410180 0.948051 0.100 Uiso 1 1 calc R U . . .
C103 C 0.5149(5) 0.3435(6) 0.8981(5) 0.052(4) Uani 1 1 d G . . . .
C106 C 0.4893(7) 0.3049(6) 0.8705(5) 0.058(5) Uani 1 1 d G . . . .
H106 H 0.521709 0.277316 0.849242 0.070 Uiso 1 1 calc R U . . .
C111 C 0.5816(7) 0.2495(6) 1.0344(4) 0.073(6) Uani 1 1 d G . . . .
H111 H 0.543270 0.233425 1.060643 0.087 Uiso 1 1 calc R U . . .
C114 C 0.5691(5) 0.2769(6) 0.9885(5) 0.050(4) Uani 1 1 d G . . . .
H114 H 0.522293 0.279603 0.983376 0.061 Uiso 1 1 calc R U . . .
C116 C 0.6252(7) 0.3004(5) 0.9501(4) 0.051(4) Uani 1 1 d G . . . .
C122 C 0.6937(6) 0.2965(6) 0.9576(4) 0.050(4) Uani 1 1 d G . . . .
H122 H 0.731954 0.312505 0.931394 0.060 Uiso 1 1 calc R U . . .
C118 C 0.7061(6) 0.2690(6) 1.0035(5) 0.064(5) Uani 1 1 d G . . . .
H118 H 0.752932 0.266328 1.008661 0.077 Uiso 1 1 calc R U . . .
C120 C 0.6501(8) 0.2455(6) 1.0419(4) 0.065(5) Uani 1 1 d G . . . .
C123 C 0.8952(6) -0.0891(5) 0.5933(5) 0.060(5) Uani 1 1 d G . . . .
H123 H 0.924398 -0.128559 0.595731 0.072 Uiso 1 1 calc R U . . .
C129 C 0.9209(5) -0.0304(6) 0.5963(5) 0.057(5) Uani 1 1 d G . . . .
H129 H 0.967793 -0.029705 0.600731 0.069 Uiso 1 1 calc R U . . .
C124 C 0.8782(7) 0.0274(5) 0.5928(5) 0.052(4) Uani 1 1 d G . . . .
C127 C 0.8096(6) 0.0264(5) 0.5864(5) 0.052(5) Uani 1 1 d G . . . .
H127 H 0.780419 0.065919 0.583983 0.062 Uiso 1 1 calc R U . . .
C136 C 0.7839(5) -0.0323(6) 0.5834(5) 0.058(5) Uani 1 1 d G . . . .
H136 H 0.737022 -0.032934 0.578983 0.070 Uiso 1 1 calc R U . . .
C130 C 0.8266(7) -0.0900(5) 0.5869(5) 0.056(5) Uani 1 1 d G . . . .
C138 C 0.6179(7) 0.5155(7) 0.9411(4) 0.067(6) Uani 1 1 d G . . . .
H138 H 0.606832 0.533477 0.972003 0.081 Uiso 1 1 calc R U . . .
C140 C 0.6098(7) 0.4499(6) 0.9408(4) 0.068(6) Uani 1 1 d G . . . .
H140 H 0.593233 0.423178 0.971502 0.082 Uiso 1 1 calc R U . . .
C20 C 0.6259(7) 0.4236(5) 0.8957(5) 0.057(5) Uani 1 1 d G . . . .
C144 C 0.6502(7) 0.4628(7) 0.8508(4) 0.066(6) Uani 1 1 d G . . . .
H144 H 0.661209 0.444744 0.819963 0.079 Uiso 1 1 calc R U . . .
C142 C 0.6582(7) 0.5283(6) 0.8511(4) 0.078(7) Uani 1 1 d G . . . .
H142 H 0.674809 0.555042 0.820463 0.093 Uiso 1 1 calc R U . . .
C158 C 0.6421(8) 0.5546(5) 0.8963(6) 0.077(6) Uani 1 1 d G . . . .
C149 C 0.6177(16) 0.6535(12) 0.9334(10) 0.148(15) Uani 1 1 d . . . . .
H14D H 0.572194 0.676282 0.929420 0.221 Uiso 1 1 calc R U . . .
H14E H 0.649337 0.685022 0.937263 0.221 Uiso 1 1 calc R U . . .
H14F H 0.608890 0.621225 0.963254 0.221 Uiso 1 1 calc R U . . .
C157 C 0.9056(5) 0.4251(6) 0.4897(5) 0.054(5) Uani 1 1 d G . . . .
H157 H 0.952388 0.437648 0.486326 0.065 Uiso 1 1 calc R U . . .
C159 C 0.8733(7) 0.4398(6) 0.4498(4) 0.058(5) Uani 1 1 d G . . . .
H159 H 0.898093 0.462346 0.419183 0.070 Uiso 1 1 calc R U . . .
C160 C 0.8049(7) 0.4214(7) 0.4548(4) 0.067(5) Uani 1 1 d G . . . .
C132 C 0.7687(5) 0.3884(7) 0.4997(5) 0.075(7) Uani 1 1 d G . . . .
H132 H 0.721867 0.375876 0.503109 0.090 Uiso 1 1 calc R U . . .
C162 C 0.8009(6) 0.3737(6) 0.5396(4) 0.054(5) Uani 1 1 d G . . . .
H162 H 0.776161 0.351178 0.570252 0.064 Uiso 1 1 calc R U . . .
C166 C 0.8694(7) 0.3921(6) 0.5346(4) 0.043(4) Uani 1 1 d G . . . .
C134 C 0.7074(16) 0.4136(18) 0.4195(13) 0.175(15) Uani 1 1 d . . . . .
H13A H 0.691069 0.423001 0.388432 0.262 Uiso 1 1 calc R U . . .
H13B H 0.675442 0.437822 0.445320 0.262 Uiso 1 1 calc R U . . .
H13C H 0.706839 0.366837 0.430836 0.262 Uiso 1 1 calc R U . . .
C169 C 0.9756(7) 0.5069(6) 0.6590(5) 0.065(6) Uani 1 1 d G . . . .
H169 H 1.002831 0.505422 0.683133 0.078 Uiso 1 1 calc R U . . .
C10 C 0.9602(6) 0.4493(5) 0.6454(5) 0.054(5) Uani 1 1 d G . . . .
H10 H 0.976962 0.408530 0.660140 0.065 Uiso 1 1 calc R U . . .
C51 C 0.9203(6) 0.4514(5) 0.6101(5) 0.046(4) Uani 1 1 d G . . . .
C176 C 0.8957(6) 0.5111(6) 0.5885(4) 0.054(5) Uani 1 1 d G . . . .
H176 H 0.868453 0.512539 0.564452 0.065 Uiso 1 1 calc R U . . .
C133 C 0.9111(7) 0.5687(5) 0.6022(5) 0.057(5) Uani 1 1 d G . . . .
H133 H 0.894321 0.609432 0.587444 0.069 Uiso 1 1 calc R U . . .
C146 C 0.9510(7) 0.5665(5) 0.6375(5) 0.071(6) Uani 1 1 d G . . . .
C148 C 1.1209(6) 0.3656(6) 0.5180(4) 0.058(5) Uani 1 1 d G . . . .
H148 H 1.155783 0.395095 0.501047 0.070 Uiso 1 1 calc R U . . .
C180 C 1.1400(5) 0.2991(7) 0.5239(5) 0.064(6) Uani 1 1 d G . . . .
C184 C 1.0889(6) 0.2559(5) 0.5487(5) 0.059(5) Uani 1 1 d G . . . .
H184 H 1.101973 0.210466 0.552698 0.070 Uiso 1 1 calc R U . . .
C81 C 1.0187(6) 0.2793(5) 0.5677(5) 0.067(7) Uani 1 1 d G . . . .
H81 H 0.983751 0.249748 0.584652 0.081 Uiso 1 1 calc R U . . .
C12 C 0.9995(5) 0.3458(6) 0.5618(4) 0.042(4) Uani 1 1 d G . . . .
C87 C 1.0506(6) 0.3889(4) 0.5370(4) 0.055(5) Uani 1 1 d G . . . .
H87 H 1.037559 0.434378 0.533002 0.066 Uiso 1 1 calc R U . . .
S5 S 0.9207(3) 0.3835(2) 0.7711(2) 0.0489(13) Uani 1 1 d . . . . .
C174 C 1.2379(12) 0.2154(13) 0.5233(10) 0.128(12) Uani 1 1 d . . . . .
H17A H 1.254423 0.189607 0.495030 0.192 Uiso 1 1 calc R U . . .
H17B H 1.198031 0.195077 0.547816 0.192 Uiso 1 1 calc R U . . .
H17C H 1.277176 0.217143 0.539145 0.192 Uiso 1 1 calc R U . . .
C89 C 1.1281(8) 0.4618(8) 0.8350(6) 0.097(3) Uani 1 1 d G U . . .
H89 H 1.133494 0.491627 0.856407 0.116 Uiso 1 1 calc R U . . .
C125 C 1.1433(8) 0.4794(7) 0.7834(7) 0.096(3) Uani 1 1 d DG U . . .
C13 C 1.1355(8) 0.4357(10) 0.7521(5) 0.097(3) Uani 1 1 d G U . . .
H13 H 1.145869 0.447737 0.716864 0.116 Uiso 1 1 calc R U . . .
C24 C 1.1124(8) 0.3744(8) 0.7723(7) 0.092(3) Uani 1 1 d G U . . .
H24 H 1.107066 0.344543 0.750913 0.111 Uiso 1 1 calc R U . . .
C170 C 1.0972(8) 0.3568(7) 0.8239(7) 0.091(2) Uani 1 1 d G U . . .
C93 C 1.1051(8) 0.4005(9) 0.8552(5) 0.092(2) Uani 1 1 d G U . . .
H93 H 1.094690 0.388431 0.890456 0.111 Uiso 1 1 calc R U . . .
C91 C 1.2280(8) 0.1159(8) 0.8265(6) 0.099(3) Uani 1 1 d DG U . . .
C28 C 1.2495(6) 0.1790(9) 0.8181(6) 0.099(3) Uani 1 1 d G U . . .
H28 H 1.298820 0.186312 0.806984 0.119 Uiso 1 1 calc R U . . .
C55 C 1.1987(10) 0.2315(7) 0.8259(6) 0.093(2) Uani 1 1 d G U . . .
H55 H 1.213346 0.274608 0.820197 0.111 Uiso 1 1 calc R U . . .
C4 C 1.1265(8) 0.2208(7) 0.8422(6) 0.090(2) Uani 1 1 d G U . . .
C54 C 1.1051(6) 0.1577(9) 0.8506(6) 0.093(3) Uani 1 1 d G U . . .
H54 H 1.055702 0.150421 0.861697 0.111 Uiso 1 1 calc R U . . .
C29 C 1.1558(9) 0.1053(6) 0.8427(6) 0.098(3) Uani 1 1 d G U . . .
H29 H 1.141175 0.062125 0.848483 0.117 Uiso 1 1 calc R U . . .
C9 C 1.0486(7) 0.2653(7) 0.9982(6) 0.104(3) Uani 1 1 d DG U . . .
H9 H 1.077271 0.245201 1.020055 0.125 Uiso 1 1 calc R U . . .
C15 C 1.0714(7) 0.2609(8) 0.9471(6) 0.096(2) Uani 1 1 d G U . . .
H15 H 1.115720 0.237837 0.933935 0.115 Uiso 1 1 calc R U . . .
C38 C 1.0294(9) 0.2903(8) 0.9152(5) 0.092(2) Uani 1 1 d G U . . .
C30 C 0.9646(9) 0.3240(8) 0.9344(5) 0.098(3) Uani 1 1 d G U . . .
H30 H 0.935858 0.344076 0.912617 0.118 Uiso 1 1 calc R U . . .
C57 C 0.9417(7) 0.3284(8) 0.9856(6) 0.106(3) Uani 1 1 d DG U . . .
H57 H 0.897408 0.351440 0.998736 0.127 Uiso 1 1 calc R U . . .
C3 C 0.9837(7) 0.2990(7) 1.0175(5) 0.106(3) Uani 1 1 d DG U . . .
C56 C 0.8167(5) 0.5443(6) 0.7416(5) 0.055(5) Uani 1 1 d G . . . .
H56 H 0.858643 0.528250 0.752340 0.067 Uiso 1 1 calc R U . . .
C31 C 0.7937(7) 0.6100(5) 0.7413(5) 0.058(5) Uani 1 1 d G . . . .
C59 C 0.7323(7) 0.6335(4) 0.7256(5) 0.095(8) Uani 1 1 d G . . . .
H59 H 0.716586 0.678394 0.725426 0.114 Uiso 1 1 calc R U . . .
C16 C 0.6939(6) 0.5913(6) 0.7100(5) 0.060(5) Uani 1 1 d G . . . .
H16 H 0.651884 0.607343 0.699198 0.072 Uiso 1 1 calc R U . . .
C58 C 0.7168(6) 0.5256(5) 0.7102(5) 0.047(4) Uani 1 1 d G . . . .
C32 C 0.7782(6) 0.5021(4) 0.7260(5) 0.053(5) Uani 1 1 d G . . . .
H32 H 0.793940 0.457198 0.726112 0.064 Uiso 1 1 calc R U . . .
C61 C 0.4673(6) 0.4619(6) 0.7885(4) 0.070(6) Uani 1 1 d G . . . .
H61 H 0.444585 0.434953 0.817486 0.084 Uiso 1 1 calc R U . . .
C8 C 0.5390(6) 0.4483(5) 0.7656(5) 0.061(5) Uani 1 1 d G . . . .
H8 H 0.565289 0.412035 0.779072 0.074 Uiso 1 1 calc R U . . .
C62 C 0.5722(5) 0.4878(6) 0.7232(5) 0.063(5) Uani 1 1 d G . . . .
C33 C 0.5338(7) 0.5409(6) 0.7035(4) 0.064(5) Uani 1 1 d G . . . .
H33 H 0.556486 0.567846 0.674462 0.076 Uiso 1 1 calc R U . . .
C60 C 0.4621(6) 0.5545(6) 0.7263(5) 0.082(7) Uani 1 1 d G . . . .
H60 H 0.435782 0.590764 0.712875 0.099 Uiso 1 1 calc R U . . .
C113 C 0.4288(5) 0.5150(7) 0.7688(5) 0.073(6) Uani 1 1 d G . . . .
C175 C 0.3192(13) 0.4884(13) 0.8295(11) 0.131(12) Uani 1 1 d . . . . .
H17D H 0.327164 0.443232 0.821953 0.196 Uiso 1 1 calc R U . . .
H17E H 0.267850 0.501470 0.836985 0.196 Uiso 1 1 calc R U . . .
H17F H 0.337613 0.492090 0.858635 0.196 Uiso 1 1 calc R U . . .
C37 C 0.8904(15) 0.6287(12) 0.7760(11) 0.122(12) Uani 1 1 d . . . . .
H37A H 0.933328 0.625686 0.748378 0.184 Uiso 1 1 calc R U . . .
H37B H 0.881457 0.585328 0.794189 0.184 Uiso 1 1 calc R U . . .
H37C H 0.897509 0.657751 0.798825 0.184 Uiso 1 1 calc R U . . .
C64 C 0.6261(7) 0.4722(7) 0.5571(5) 0.071(6) Uani 1 1 d G . . . .
H64 H 0.600404 0.447455 0.542409 0.086 Uiso 1 1 calc R U . . .
C1 C 0.6297(7) 0.4550(5) 0.6066(5) 0.060(5) Uani 1 1 d G . . . .
H1 H 0.606407 0.418389 0.625799 0.072 Uiso 1 1 calc R U . . .
C92 C 0.6674(6) 0.4912(6) 0.6281(4) 0.047(4) Uani 1 1 d G . . . .
C36 C 0.7015(6) 0.5447(6) 0.6001(5) 0.058(5) Uani 1 1 d G . . . .
H36 H 0.727202 0.569466 0.614745 0.069 Uiso 1 1 calc R U . . .
C151 C 0.6979(7) 0.5620(5) 0.5505(5) 0.065(5) Uani 1 1 d G . . . .
H151 H 0.721201 0.598532 0.531355 0.078 Uiso 1 1 calc DR U . . .
C88 C 0.6602(7) 0.5257(7) 0.5290(4) 0.071(6) Uani 1 1 d G . . . .
C171 C 1.0752(6) -0.0025(7) 0.7398(5) 0.071(6) Uani 1 1 d G . . . .
H171 H 1.106796 0.020718 0.750764 0.085 Uiso 1 1 calc R U . . .
C35 C 1.0018(7) 0.0108(5) 0.7558(4) 0.056(5) Uani 1 1 d G . . . .
H35 H 0.983103 0.043120 0.777654 0.067 Uiso 1 1 calc R U . . .
C152 C 0.9556(5) -0.0231(6) 0.7397(4) 0.046(4) Uani 1 1 d G . . . .
C53 C 0.9829(6) -0.0703(5) 0.7077(4) 0.048(4) Uani 1 1 d G . . . .
H53 H 0.951377 -0.093454 0.696743 0.057 Uiso 1 1 calc R U . . .
C153 C 1.0564(7) -0.0836(6) 0.6917(4) 0.069(6) Uani 1 1 d G . . . .
H153 H 1.075070 -0.115857 0.669854 0.083 Uiso 1 1 calc R U . . .
C34 C 1.1026(5) -0.0497(7) 0.7078(5) 0.070(6) Uani 1 1 d G . . . .
C66 C 1.2051(14) -0.1059(18) 0.6599(13) 0.185(19) Uani 1 1 d . . . . .
H66A H 1.190018 -0.094622 0.628502 0.278 Uiso 1 1 calc R U . . .
H66B H 1.189248 -0.148766 0.675702 0.278 Uiso 1 1 calc R U . . .
H66C H 1.257269 -0.107054 0.652894 0.278 Uiso 1 1 calc R U . . .
C18 C 0.7932(7) -0.1795(4) 0.7408(4) 0.052(3) Uani 1 1 d G U . . .
H18 H 0.803259 -0.225186 0.747323 0.063 Uiso 1 1 calc R U . . .
C65 C 0.8300(6) -0.1368(5) 0.7574(4) 0.050(2) Uani 1 1 d G U . . .
H65 H 0.865090 -0.153360 0.775248 0.060 Uiso 1 1 calc R U . . .
C21 C 0.8153(6) -0.0700(5) 0.7479(4) 0.050(2) Uani 1 1 d G U . . .
C63 C 0.7639(6) -0.0458(4) 0.7218(4) 0.047(2) Uani 1 1 d G U . . .
H63 H 0.753839 -0.000051 0.715354 0.056 Uiso 1 1 calc R U . . .
C7 C 0.7271(6) -0.0884(5) 0.7053(4) 0.053(3) Uani 1 1 d G U . . .
H7 H 0.692007 -0.071876 0.687429 0.064 Uiso 1 1 calc R U . . .
C154 C 0.7418(6) -0.1553(5) 0.7147(5) 0.051(3) Uani 1 1 d G U . . .
C39 C 0.8368(13) -0.2060(11) 0.5879(10) 0.099(9) Uani 1 1 d . . . . .
H39A H 0.876837 -0.208756 0.558316 0.148 Uiso 1 1 calc R U . . .
H39B H 0.805538 -0.240977 0.590519 0.148 Uiso 1 1 calc R U . . .
H39C H 0.855204 -0.210651 0.618031 0.148 Uiso 1 1 calc R U . . .
C68 C 0.8915(7) 0.2395(4) 0.4698(4) 0.057(5) Uani 1 1 d G . . . .
H68 H 0.881942 0.285330 0.463693 0.069 Uiso 1 1 calc R U . . .
C17 C 0.8932(6) 0.2105(5) 0.5178(4) 0.049(5) Uani 1 1 d G . . . .
H17 H 0.884761 0.236475 0.544462 0.059 Uiso 1 1 calc R U . . .
C67 C 0.9073(7) 0.1435(6) 0.5267(3) 0.053(5) Uani 1 1 d G . . . .
C40 C 0.9197(7) 0.1055(4) 0.4876(5) 0.058(5) Uani 1 1 d G . . . .
H40 H 0.929270 0.059658 0.493709 0.069 Uiso 1 1 calc R U . . .
C69 C 0.9180(7) 0.1345(6) 0.4396(4) 0.053(5) Uani 1 1 d G . . . .
H69 H 0.926451 0.108511 0.412939 0.064 Uiso 1 1 calc R U . . .
C165 C 0.9039(8) 0.2015(6) 0.4307(3) 0.073(7) Uani 1 1 d G . . . .
C70 C 0.8696(16) 0.2947(13) 0.3752(8) 0.120(12) Uani 1 1 d . . . . .
H70A H 0.883352 0.311188 0.339490 0.181 Uiso 1 1 calc R U . . .
H70B H 0.888679 0.321355 0.394370 0.181 Uiso 1 1 calc R U . . .
H70C H 0.817367 0.296756 0.386684 0.181 Uiso 1 1 calc R U . . .
C45 C 1.1241(5) 0.0629(7) 0.5484(4) 0.056(5) Uani 1 1 d G . . . .
H45 H 1.157744 0.048455 0.519891 0.068 Uiso 1 1 calc R U . . .
C71 C 1.1470(4) 0.0745(7) 0.5896(4) 0.061(6) Uani 1 1 d G . . . .
C22 C 1.0978(6) 0.0955(7) 0.6312(4) 0.049(5) Uani 1 1 d G . . . .
H22 H 1.113442 0.103448 0.659373 0.059 Uiso 1 1 calc R U . . .
C19 C 1.0256(5) 0.1050(7) 0.6317(3) 0.056(6) Uani 1 1 d G . . . .
H19 H 0.991974 0.119370 0.660130 0.068 Uiso 1 1 calc R U . . .
C44 C 1.0027(4) 0.0934(6) 0.5905(4) 0.046(4) Uani 1 1 d G . . . .
C73 C 1.0519(6) 0.0723(6) 0.5488(3) 0.047(5) Uani 1 1 d G . . . .
H73 H 1.036275 0.064378 0.520648 0.056 Uiso 1 1 calc R U . . .
C2 C 1.2434(12) 0.0814(14) 0.6279(9) 0.103(10) Uani 1 1 d . . . . .
H2A H 1.294009 0.089981 0.616774 0.154 Uiso 1 1 calc R U . . .
H2B H 1.237430 0.043475 0.653587 0.154 Uiso 1 1 calc R U . . .
H2C H 1.215524 0.119481 0.642036 0.154 Uiso 1 1 calc R U . . .
O4 O 0.7797(8) 0.4334(8) 0.4102(6) 0.081(4) Uani 1 1 d . . . . .
C163 C 0.9374(15) 0.6818(12) 0.6340(10) 0.117(10) Uani 1 1 d . . . . .
H16A H 0.950185 0.687950 0.597241 0.175 Uiso 1 1 calc R U . . .
H16B H 0.954199 0.717461 0.646469 0.175 Uiso 1 1 calc R U . . .
H16C H 0.885383 0.681667 0.646245 0.175 Uiso 1 1 calc R U . . .
C43 C 0.6968(17) 0.5850(16) 0.4487(11) 0.154(13) Uani 1 1 d . . . . .
H43A H 0.702490 0.579323 0.413508 0.232 Uiso 1 1 calc R U . . .
H43B H 0.743606 0.578984 0.456627 0.232 Uiso 1 1 calc DR U . . .
H43C H 0.675327 0.628971 0.454634 0.232 Uiso 1 1 calc R U . . .
C167 C 0.8792(12) 0.3220(16) 1.0890(8) 0.144(6) Uani 1 1 d D U . . .
H16D H 0.866581 0.364754 1.072331 0.217 Uiso 1 1 calc R U . . .
H16E H 0.866745 0.323153 1.125389 0.217 Uiso 1 1 calc R U . . .
H16F H 0.852859 0.289004 1.081024 0.217 Uiso 1 1 calc R U . . .
C23 C 0.6557(13) -0.1824(12) 0.6780(9) 0.097(8) Uani 1 1 d . . . . .
H23A H 0.675268 -0.155581 0.646429 0.146 Uiso 1 1 calc R U . . .
H23B H 0.618058 -0.156578 0.699423 0.146 Uiso 1 1 calc R U . . .
H23C H 0.635565 -0.220244 0.670909 0.146 Uiso 1 1 calc R U . . .
O9 O 0.7341(9) 0.0555(8) 1.0686(5) 0.081(5) Uani 1 1 d . . . . .
C72 C 0.6553(7) 0.0228(5) 1.0242(4) 0.066(6) Uani 1 1 d G . . . .
H72 H 0.640055 -0.009506 1.051598 0.080 Uiso 1 1 calc R U . . .
C41 C 0.6264(6) 0.0290(5) 0.9827(5) 0.055(5) Uani 1 1 d G . . . .
H41 H 0.591524 0.000810 0.981780 0.065 Uiso 1 1 calc R U . . .
C77 C 0.6487(6) 0.0763(6) 0.9426(4) 0.045(4) Uani 1 1 d G . . . .
C11 C 0.6998(7) 0.1175(5) 0.9439(3) 0.047(4) Uani 1 1 d G . . . .
H11 H 0.714967 0.149855 0.916453 0.057 Uiso 1 1 calc R U . . .
C78 C 0.7286(6) 0.1114(6) 0.9854(5) 0.057(5) Uani 1 1 d G . . . .
H78 H 0.763499 0.139540 0.986270 0.068 Uiso 1 1 calc R U . . .
C42 C 0.7063(7) 0.0640(6) 1.0255(4) 0.060(5) Uani 1 1 d G . . . .
C79 C 0.8273(12) -0.0793(11) 1.0219(7) 0.074(7) Uani 1 1 d . . . . .
H79A H 0.839558 -0.033862 1.014332 0.110 Uiso 1 1 calc R U . . .
H79B H 0.839479 -0.098484 1.053259 0.110 Uiso 1 1 calc R U . . .
H79C H 0.775923 -0.080939 1.025487 0.110 Uiso 1 1 calc R U . . .
C26 C 0.9070(6) -0.0971(6) 0.8470(4) 0.067(6) Uani 1 1 d G . . . .
H26 H 0.939422 -0.117274 0.820657 0.081 Uiso 1 1 calc R U . . .
C75 C 0.8600(7) -0.0450(6) 0.8360(3) 0.043(4) Uani 1 1 d G . . . .
C46 C 0.8126(6) -0.0155(5) 0.8745(4) 0.050(5) Uani 1 1 d G . . . .
H46 H 0.780495 0.020075 0.866973 0.060 Uiso 1 1 calc R U . . .
C76 C 0.8123(6) -0.0380(6) 0.9241(4) 0.051(5) Uani 1 1 d G . . . .
H76 H 0.779911 -0.017765 0.950487 0.061 Uiso 1 1 calc R U . . .
C6 C 0.8593(7) -0.0900(6) 0.9352(3) 0.065(6) Uani 1 1 d G . . . .
C14 C 0.9067(7) -0.1196(5) 0.8966(5) 0.060(5) Uani 1 1 d G . . . .
H14 H 0.938838 -0.155115 0.904172 0.072 Uiso 1 1 calc R U . . .
C47 C 0.7984(17) 0.0907(16) 1.0646(11) 0.156(14) Uani 1 1 d . . . . .
H47A H 0.833116 0.084326 1.032851 0.234 Uiso 1 1 calc R U . . .
H47B H 0.819972 0.073715 1.092580 0.234 Uiso 1 1 calc R U . . .
H47C H 0.784531 0.137321 1.065777 0.234 Uiso 1 1 calc R U . . .
C83 C 0.2717(15) 0.3220(14) 0.8875(11) 0.119(11) Uani 1 1 d . . . . .
H83A H 0.301117 0.330080 0.853196 0.178 Uiso 1 1 calc R U . . .
H83B H 0.221690 0.336279 0.888128 0.178 Uiso 1 1 calc R U . . .
H83C H 0.275619 0.275380 0.899277 0.178 Uiso 1 1 calc R U . . .
C25 C 1.3441(10) 0.0499(13) 0.8167(11) 0.132(5) Uani 1 1 d D U . . .
H25A H 1.369585 0.018010 0.794339 0.197 Uiso 1 1 calc R U . . .
H25B H 1.350950 0.036221 0.850497 0.197 Uiso 1 1 calc R U . . .
H25C H 1.362775 0.092649 0.804211 0.197 Uiso 1 1 calc R U . . .
C82 C 1.1906(14) 0.5569(12) 0.7085(8) 0.130(6) Uani 1 1 d D U . . .
H82A H 1.222872 0.520309 0.695451 0.194 Uiso 1 1 calc R U . . .
H82B H 1.215788 0.596893 0.699315 0.194 Uiso 1 1 calc R U . . .
H82C H 1.148883 0.562023 0.694244 0.194 Uiso 1 1 calc R U . . .
O2 O 0.9628(9) 0.3041(9) 1.0702(7) 0.119(3) Uani 1 1 d D U . . .
C49 C 0.6216(15) 0.1854(14) 1.1247(9) 0.123(10) Uani 1 1 d . . . . .
H49A H 0.592757 0.161997 1.109752 0.184 Uiso 1 1 calc R U . . .
H49B H 0.590256 0.215997 1.145925 0.184 Uiso 1 1 calc R U . . .
H49C H 0.647258 0.154216 1.145094 0.184 Uiso 1 1 calc R U . . .

loop_
_atom_site_aniso_label
_atom_site_aniso_U_11
_atom_site_aniso_U_22
_atom_site_aniso_U_33
_atom_site_aniso_U_23
_atom_site_aniso_U_13
_atom_site_aniso_U_12
Pt 0.0323(4) 0.0208(3) 0.0268(4) 0.0017(3) -0.0005(3) -0.0012(3)
Ag15 0.0448(9) 0.0383(8) 0.0461(9) 0.0044(7) -0.0109(7) -0.0042(7)
Ag13 0.0338(8) 0.0333(8) 0.0337(8) 0.0017(6) -0.0062(6) 0.0026(6)
Ag11 0.0427(9) 0.0325(8) 0.0257(8) -0.0009(6) 0.0017(6) 0.0073(6)
Ag8 0.0345(8) 0.0291(7) 0.0347(8) 0.0099(6) -0.0006(6) -0.0035(6)
Ag10 0.0417(9) 0.0256(7) 0.0427(9) 0.0011(7) -0.0064(7) -0.0044(6)
Ag12 0.0482(9) 0.0208(7) 0.0278(8) -0.0001(6) -0.0027(7) 0.0005(6)
Ag14 0.0432(9) 0.0289(7) 0.0281(8) 0.0027(6) -0.0038(7) -0.0048(6)
Ag3 0.0392(8) 0.0281(7) 0.0384(9) -0.0077(7) -0.0016(7) -0.0036(6)
Ag1 0.0435(9) 0.0305(7) 0.0254(8) 0.0003(6) 0.0029(6) -0.0082(6)
Ag4 0.0323(8) 0.0339(8) 0.0410(9) -0.0058(7) 0.0000(7) -0.0041(6)
Ag2 0.0431(8) 0.0261(7) 0.0310(8) -0.0013(6) -0.0056(7) -0.0020(6)
Ag5 0.0375(8) 0.0316(7) 0.0348(8) 0.0058(6) -0.0076(7) -0.0011(6)
Ag9 0.0540(10) 0.0438(9) 0.0577(11) -0.0046(8) -0.0181(8) -0.0061(8)
Ag6 0.0361(8) 0.0216(7) 0.0499(10) 0.0043(7) -0.0066(7) -0.0004(6)
S1 0.067(3) 0.036(3) 0.046(3) -0.007(2) -0.018(3) -0.009(2)
S4 0.054(3) 0.052(3) 0.033(3) -0.001(2) -0.010(2) -0.010(2)
S6 0.064(4) 0.050(3) 0.053(3) 0.010(3) -0.018(3) -0.011(3)
S3 0.039(3) 0.082(4) 0.057(4) -0.006(3) 0.000(3) -0.021(3)
S2 0.043(3) 0.043(3) 0.044(3) -0.001(2) -0.011(2) 0.008(2)
P8 0.042(3) 0.036(3) 0.040(3) 0.015(2) -0.004(2) -0.008(2)
P7 0.045(3) 0.031(3) 0.062(4) 0.010(2) -0.010(3) 0.002(2)
P6 0.042(3) 0.043(3) 0.047(3) -0.021(3) 0.005(2) -0.008(2)
P3 0.059(3) 0.036(2) 0.025(2) 0.000(2) 0.002(2) -0.014(2)
P1 0.056(3) 0.043(3) 0.027(3) -0.003(2) -0.006(2) 0.014(2)
P2 0.067(3) 0.027(2) 0.043(3) -0.001(2) -0.013(2) 0.001(2)
P5 0.069(3) 0.076(4) 0.075(4) 0.006(3) -0.025(3) -0.013(3)
O17 0.087(8) 0.141(17) 0.137(16) -0.060(14) -0.015(8) -0.010(8)
O14 0.069(5) 0.048(5) 0.056(5) 0.001(4) 0.011(4) -0.006(4)
O20 0.121(12) 0.050(7) 0.075(11) -0.006(7) 0.016(9) -0.030(7)
O16 0.043(7) 0.103(13) 0.162(16) 0.017(11) 0.001(7) 0.019(7)
O21 0.180(19) 0.070(8) 0.123(13) -0.037(7) 0.023(11) -0.034(9)
O13 0.114(11) 0.047(7) 0.095(12) -0.012(7) -0.041(9) -0.017(7)
O15 0.115(11) 0.042(8) 0.068(8) 0.010(6) -0.020(7) -0.012(7)
O18 0.033(6) 0.102(10) 0.089(11) 0.010(8) -0.009(6) 0.009(6)
O22 0.111(12) 0.043(7) 0.119(13) -0.002(7) -0.043(10) -0.012(7)
O10 0.076(8) 0.138(15) 0.090(13) -0.038(11) -0.004(7) 0.021(7)
O11 0.113(11) 0.076(9) 0.047(6) 0.005(6) -0.032(7) 0.012(8)
O5 0.047(6) 0.095(12) 0.055(8) -0.008(8) -0.011(6) 0.025(6)
O19 0.094(11) 0.082(9) 0.040(6) 0.014(6) -0.018(7) 0.001(8)
O6 0.087(9) 0.044(6) 0.075(11) -0.009(7) -0.014(8) -0.005(6)
O3 0.095(5) 0.105(6) 0.104(6) 0.026(5) -0.021(5) -0.016(5)
O7 0.093(6) 0.122(6) 0.110(6) 0.002(5) -0.026(5) 0.011(5)
O1 0.110(13) 0.124(14) 0.071(9) 0.022(8) -0.009(8) -0.020(10)
O8 0.097(10) 0.041(7) 0.126(14) 0.001(8) -0.045(10) -0.017(7)
C182 0.057(10) 0.037(7) 0.052(8) 0.012(6) -0.021(8) -0.013(7)
C100 0.071(12) 0.046(8) 0.064(10) 0.004(7) -0.023(9) -0.010(8)
C164 0.075(13) 0.049(9) 0.064(11) 0.012(8) -0.019(10) -0.008(8)
C178 0.115(17) 0.090(12) 0.083(13) 0.004(10) -0.049(13) 0.002(12)
C143 0.094(14) 0.079(11) 0.068(12) 0.016(8) -0.039(11) -0.010(10)
C147 0.054(11) 0.061(9) 0.046(8) 0.021(7) -0.011(8) -0.038(7)
C86 0.033(7) 0.064(9) 0.044(9) 0.012(7) -0.005(6) -0.005(6)
C117 0.040(8) 0.067(10) 0.060(11) 0.024(8) -0.018(7) -0.004(7)
C139 0.058(9) 0.090(11) 0.063(12) 0.019(9) -0.013(8) -0.022(8)
C173 0.058(9) 0.093(12) 0.068(13) 0.009(10) -0.014(8) -0.023(8)
C50 0.044(8) 0.097(13) 0.071(13) 0.014(10) -0.008(7) -0.022(7)
C85 0.029(7) 0.076(11) 0.062(11) 0.008(9) -0.010(6) -0.003(6)
C98 0.043(8) 0.048(9) 0.065(9) -0.012(7) -0.019(6) 0.005(6)
C104 0.043(8) 0.056(11) 0.074(10) -0.017(8) -0.016(7) -0.002(7)
C115 0.089(12) 0.13(2) 0.109(13) -0.071(14) 0.004(10) -0.026(12)
C121 0.080(11) 0.066(13) 0.107(13) -0.046(11) -0.022(9) 0.001(10)
C74 0.071(11) 0.061(12) 0.104(13) -0.026(10) -0.035(8) 0.008(9)
C141 0.056(9) 0.080(13) 0.108(12) -0.034(11) -0.022(8) -0.014(9)
C156 0.027(7) 0.065(9) 0.077(11) -0.018(7) -0.003(7) 0.002(6)
C27 0.038(9) 0.072(10) 0.091(13) -0.014(9) -0.006(8) -0.010(6)
C90 0.066(10) 0.081(11) 0.133(18) -0.006(11) -0.016(10) 0.007(8)
C177 0.061(10) 0.098(13) 0.104(17) -0.022(10) -0.016(9) 0.015(8)
C183 0.042(9) 0.103(13) 0.110(17) -0.019(11) -0.008(9) 0.024(8)
C94 0.025(8) 0.112(12) 0.139(19) 0.005(12) -0.003(7) 0.010(7)
C96 0.058(9) 0.025(7) 0.060(8) 0.000(6) -0.027(7) -0.006(7)
C109 0.088(13) 0.066(12) 0.059(8) -0.001(7) -0.027(8) -0.028(10)
C110 0.073(13) 0.057(11) 0.078(10) 0.010(8) -0.026(8) -0.012(9)
C102 0.072(13) 0.071(12) 0.105(12) -0.003(9) -0.029(10) -0.018(10)
C108 0.135(19) 0.077(14) 0.103(12) -0.007(10) -0.018(11) -0.067(15)
C112 0.126(18) 0.080(13) 0.083(11) -0.021(9) -0.019(10) -0.066(14)
C119 0.066(5) 0.042(5) 0.049(5) 0.000(4) 0.008(4) -0.011(4)
C128 0.066(5) 0.044(4) 0.042(4) 0.001(4) 0.007(4) -0.009(4)
C126 0.063(5) 0.039(4) 0.040(4) 0.002(4) 0.005(4) -0.013(4)
C135 0.066(5) 0.044(5) 0.046(5) 0.002(4) 0.003(4) -0.010(4)
C137 0.066(5) 0.043(5) 0.050(5) 0.000(4) 0.005(4) -0.012(4)
C131 0.065(5) 0.043(5) 0.050(5) 0.001(4) 0.007(4) -0.010(4)
C155 0.071(8) 0.056(8) 0.065(7) -0.005(6) 0.014(6) -0.012(7)
C172 0.093(11) 0.044(7) 0.056(11) 0.004(7) -0.001(9) -0.018(7)
C161 0.095(11) 0.043(7) 0.061(12) -0.014(7) 0.011(9) -0.018(7)
C150 0.054(9) 0.042(7) 0.042(9) -0.010(6) -0.003(7) -0.007(6)
C168 0.057(8) 0.038(7) 0.031(8) 0.000(5) -0.003(6) -0.005(5)
C48 0.063(9) 0.048(7) 0.046(10) 0.001(7) 0.002(8) -0.013(6)
C52 0.093(11) 0.052(8) 0.064(12) -0.004(7) 0.002(9) -0.021(7)
C145 0.16(2) 0.037(11) 0.096(16) -0.011(12) 0.047(15) -0.046(12)
C179 0.057(12) 0.113(13) 0.084(10) -0.016(9) -0.030(8) -0.007(9)
C181 0.071(14) 0.119(14) 0.081(11) -0.019(10) -0.027(10) 0.006(11)
C84 0.050(12) 0.146(16) 0.091(12) -0.031(12) -0.013(10) -0.021(11)
C99 0.087(19) 0.18(2) 0.095(12) -0.038(13) -0.025(11) 0.000(15)
C101 0.16(3) 0.22(2) 0.102(12) -0.063(13) -0.055(14) 0.06(2)
C97 0.101(19) 0.168(19) 0.083(11) -0.033(11) -0.044(11) 0.033(16)
C105 0.068(8) 0.063(13) 0.095(15) -0.013(12) -0.009(7) -0.018(7)
C95 0.081(8) 0.056(12) 0.080(14) 0.006(10) -0.010(7) -0.004(7)
C5 0.068(9) 0.108(18) 0.123(19) -0.045(17) -0.007(8) -0.001(8)
C107 0.067(8) 0.078(14) 0.101(16) -0.039(14) -0.003(8) 0.004(7)
C103 0.058(7) 0.027(8) 0.061(10) 0.001(7) 0.000(6) -0.006(5)
C106 0.064(8) 0.034(10) 0.075(12) -0.006(9) -0.010(7) -0.010(7)
C111 0.081(9) 0.072(14) 0.059(8) -0.002(8) -0.004(7) -0.014(8)
C114 0.061(8) 0.032(9) 0.055(8) -0.015(6) 0.003(6) -0.014(7)
C116 0.057(7) 0.039(8) 0.052(7) -0.014(6) 0.002(5) -0.009(6)
C122 0.060(8) 0.023(8) 0.064(8) -0.003(7) -0.004(6) -0.016(6)
C118 0.073(9) 0.053(12) 0.062(8) 0.001(7) -0.009(6) -0.012(8)
C120 0.079(9) 0.050(11) 0.060(8) -0.004(7) -0.003(6) -0.010(8)
C123 0.062(8) 0.047(7) 0.062(14) -0.010(8) -0.005(8) 0.012(6)
C129 0.067(9) 0.047(7) 0.050(13) -0.005(7) -0.007(8) 0.010(6)
C124 0.064(7) 0.050(7) 0.033(10) -0.004(6) -0.003(7) 0.009(5)
C127 0.064(8) 0.037(7) 0.045(12) 0.003(7) -0.005(7) 0.007(6)
C136 0.059(8) 0.041(6) 0.066(14) -0.009(7) -0.002(8) 0.007(6)
C130 0.065(8) 0.039(6) 0.059(14) -0.008(7) -0.009(8) 0.007(5)
C138 0.053(13) 0.064(8) 0.076(9) -0.036(7) 0.017(8) -0.009(7)
C140 0.075(15) 0.060(8) 0.067(9) -0.027(6) 0.000(8) -0.013(8)
C20 0.057(11) 0.053(7) 0.056(8) -0.018(5) 0.004(7) -0.015(6)
C144 0.076(15) 0.061(8) 0.058(8) -0.021(6) 0.004(8) -0.020(8)
C142 0.083(16) 0.061(8) 0.077(10) -0.026(6) 0.021(9) -0.027(8)
C158 0.077(16) 0.067(8) 0.079(9) -0.031(7) 0.013(9) -0.022(8)
C149 0.23(3) 0.059(14) 0.119(18) -0.034(13) 0.058(19) -0.073(17)
C157 0.049(8) 0.050(11) 0.051(7) 0.030(7) -0.010(6) -0.009(7)
C159 0.045(8) 0.074(13) 0.041(8) 0.020(7) -0.001(6) 0.002(8)
C160 0.049(8) 0.076(13) 0.063(8) 0.015(8) -0.006(6) 0.002(8)
C132 0.053(9) 0.107(16) 0.059(8) 0.020(9) -0.013(7) -0.021(9)
C162 0.048(8) 0.060(12) 0.046(8) 0.010(8) -0.002(6) -0.016(7)
C166 0.046(7) 0.028(8) 0.048(7) 0.018(6) -0.012(5) -0.003(6)
C134 0.104(13) 0.23(4) 0.20(3) 0.00(2) -0.065(14) -0.026(18)
C169 0.063(12) 0.041(7) 0.090(12) 0.006(7) -0.023(11) -0.007(7)
C10 0.061(11) 0.032(7) 0.064(10) 0.021(6) -0.017(9) -0.009(7)
C51 0.036(9) 0.040(6) 0.050(8) 0.016(5) 0.002(7) -0.011(5)
C176 0.057(11) 0.041(7) 0.054(10) 0.014(6) -0.005(9) -0.003(6)
C133 0.055(11) 0.040(7) 0.067(11) 0.006(7) -0.003(9) -0.001(7)
C146 0.080(14) 0.039(7) 0.092(13) 0.003(7) -0.027(11) -0.001(6)
C148 0.043(7) 0.082(8) 0.041(11) 0.013(7) -0.008(7) -0.001(5)
C180 0.035(6) 0.074(8) 0.071(14) 0.015(7) -0.006(6) 0.002(5)
C184 0.037(7) 0.072(9) 0.060(12) 0.005(7) -0.009(7) 0.004(6)
C81 0.037(7) 0.042(7) 0.104(17) 0.016(7) 0.004(8) -0.002(5)
C12 0.045(7) 0.044(7) 0.028(8) 0.016(6) -0.004(5) -0.005(5)
C87 0.043(7) 0.052(8) 0.058(12) 0.021(7) -0.003(7) -0.008(5)
S5 0.050(3) 0.040(3) 0.055(3) 0.008(2) -0.014(3) -0.013(2)
C174 0.057(15) 0.121(13) 0.17(3) 0.034(14) -0.003(15) 0.025(11)
C89 0.087(5) 0.100(5) 0.096(5) 0.017(5) -0.026(5) -0.013(5)
C125 0.087(5) 0.100(5) 0.096(5) 0.018(5) -0.026(5) -0.014(5)
C13 0.088(5) 0.100(5) 0.096(5) 0.018(5) -0.024(5) -0.013(5)
C24 0.082(5) 0.097(5) 0.092(5) 0.014(4) -0.025(4) -0.011(4)
C170 0.081(4) 0.096(4) 0.091(4) 0.011(4) -0.025(4) -0.009(4)
C93 0.084(4) 0.097(5) 0.091(5) 0.013(4) -0.026(4) -0.011(4)
C91 0.087(5) 0.110(5) 0.096(6) 0.003(5) -0.028(5) 0.002(5)
C28 0.087(5) 0.110(5) 0.097(6) 0.004(5) -0.028(5) 0.000(5)
C55 0.082(4) 0.101(5) 0.092(5) 0.008(4) -0.025(4) -0.005(4)
C4 0.081(4) 0.099(4) 0.089(5) 0.006(4) -0.028(4) -0.005(4)
C54 0.082(5) 0.101(5) 0.092(5) 0.006(4) -0.026(4) -0.003(4)
C29 0.087(5) 0.109(5) 0.094(6) 0.003(5) -0.027(5) 0.000(5)
C9 0.097(5) 0.111(6) 0.095(5) 0.006(5) -0.020(5) -0.002(5)
C15 0.088(4) 0.102(5) 0.092(4) 0.008(4) -0.023(4) -0.008(4)
C38 0.085(4) 0.097(5) 0.091(4) 0.006(4) -0.023(4) -0.008(4)
C30 0.091(5) 0.105(5) 0.092(5) 0.008(4) -0.020(4) -0.005(4)
C57 0.098(5) 0.114(6) 0.095(5) 0.007(5) -0.016(5) -0.003(5)
C3 0.099(5) 0.114(6) 0.095(5) 0.008(5) -0.017(5) -0.002(5)
C56 0.061(9) 0.037(7) 0.060(12) 0.005(7) 0.002(8) -0.019(6)
C31 0.058(9) 0.039(7) 0.064(13) 0.002(7) 0.007(8) -0.017(6)
C59 0.097(12) 0.051(9) 0.15(2) -0.008(9) -0.047(14) -0.013(7)
C16 0.065(10) 0.024(7) 0.084(15) 0.008(7) -0.012(10) -0.003(6)
C58 0.050(7) 0.028(6) 0.051(10) 0.010(6) -0.003(7) 0.001(5)
C32 0.062(9) 0.014(6) 0.079(14) 0.016(7) -0.017(9) -0.007(6)
C61 0.035(7) 0.068(11) 0.099(12) -0.013(9) -0.004(7) 0.001(6)
C8 0.037(7) 0.046(9) 0.092(11) 0.000(8) -0.005(7) 0.006(6)
C62 0.042(7) 0.036(8) 0.096(10) -0.003(7) 0.002(6) 0.008(5)
C33 0.044(8) 0.029(8) 0.110(12) -0.004(8) -0.008(7) -0.001(6)
C60 0.044(8) 0.068(11) 0.122(13) -0.005(9) -0.008(7) 0.011(7)
C113 0.037(7) 0.067(11) 0.110(13) -0.013(9) -0.011(7) 0.008(6)
C175 0.072(14) 0.093(17) 0.18(2) 0.013(15) 0.028(13) 0.031(12)
C37 0.128(17) 0.066(16) 0.20(3) -0.001(17) -0.10(2) -0.016(13)
C64 0.063(13) 0.075(11) 0.066(9) 0.016(7) -0.006(8) -0.019(9)
C1 0.053(11) 0.051(9) 0.065(9) 0.010(7) 0.000(7) -0.012(8)
C92 0.033(8) 0.027(7) 0.068(8) 0.008(5) -0.005(5) 0.014(6)
C36 0.042(10) 0.041(8) 0.078(9) 0.016(7) -0.008(7) 0.005(7)
C151 0.050(11) 0.056(10) 0.073(9) 0.020(7) 0.000(8) -0.004(8)
C88 0.052(12) 0.075(11) 0.070(8) 0.016(7) 0.003(8) -0.014(9)
C171 0.073(8) 0.079(12) 0.057(12) -0.007(10) -0.014(7) 0.005(7)
C35 0.074(8) 0.042(9) 0.050(11) -0.007(9) -0.012(6) 0.002(6)
C152 0.073(7) 0.032(8) 0.028(7) 0.007(6) -0.012(5) 0.003(5)
C53 0.076(8) 0.035(8) 0.026(8) 0.005(7) -0.009(6) 0.004(6)
C153 0.079(8) 0.065(11) 0.055(12) -0.003(10) -0.014(7) 0.015(7)
C34 0.073(8) 0.076(12) 0.053(12) -0.006(10) -0.007(7) 0.010(7)
C66 0.071(17) 0.28(4) 0.23(4) -0.18(3) -0.019(17) 0.046(18)
C18 0.076(6) 0.028(5) 0.049(5) 0.003(4) -0.014(4) -0.003(4)
C65 0.075(5) 0.028(4) 0.043(5) 0.004(4) -0.015(4) -0.002(4)
C21 0.074(5) 0.030(4) 0.044(5) 0.004(4) -0.015(4) -0.001(4)
C63 0.072(5) 0.026(4) 0.040(5) 0.005(4) -0.016(4) -0.001(4)
C7 0.079(6) 0.029(4) 0.048(5) 0.002(4) -0.014(5) -0.003(4)
C154 0.076(6) 0.028(4) 0.047(5) 0.002(4) -0.015(4) -0.002(4)
C39 0.124(19) 0.049(9) 0.13(2) -0.022(10) -0.050(18) 0.014(9)
C68 0.068(14) 0.061(8) 0.032(6) 0.005(6) -0.005(7) 0.014(8)
C17 0.060(12) 0.047(7) 0.025(6) -0.008(5) 0.005(7) 0.024(7)
C67 0.060(11) 0.053(7) 0.039(7) -0.007(5) -0.007(6) 0.019(6)
C40 0.072(14) 0.054(8) 0.040(7) -0.010(6) -0.015(7) 0.032(8)
C69 0.050(12) 0.064(8) 0.038(7) -0.005(6) -0.011(7) 0.022(7)
C165 0.105(18) 0.069(8) 0.033(6) -0.003(6) -0.012(7) 0.026(8)
C70 0.20(3) 0.104(11) 0.043(14) 0.008(10) -0.045(17) 0.041(14)
C45 0.043(7) 0.079(14) 0.035(8) -0.005(9) -0.001(6) 0.026(7)
C71 0.046(6) 0.082(15) 0.043(7) -0.005(9) -0.005(5) 0.024(6)
C22 0.043(7) 0.061(12) 0.036(7) -0.003(8) -0.006(5) 0.015(6)
C19 0.044(7) 0.085(15) 0.032(7) -0.006(9) -0.006(6) 0.017(7)
C44 0.044(6) 0.059(11) 0.027(6) -0.001(7) -0.003(5) 0.019(5)
C73 0.046(7) 0.057(12) 0.026(7) 0.004(7) -0.004(5) 0.024(6)
C2 0.072(14) 0.16(3) 0.083(14) -0.040(17) -0.030(12) 0.039(15)
O4 0.069(9) 0.091(11) 0.081(8) -0.007(8) -0.031(7) 0.022(8)
C163 0.14(2) 0.056(9) 0.15(3) 0.008(10) -0.038(19) 0.005(10)
C43 0.18(3) 0.17(2) 0.098(15) 0.044(15) -0.012(15) -0.07(2)
C167 0.128(8) 0.151(11) 0.125(10) 0.018(9) -0.005(8) 0.008(8)
C23 0.117(15) 0.090(17) 0.093(18) 0.013(14) -0.041(14) -0.031(12)
O9 0.110(11) 0.081(11) 0.057(7) -0.009(7) -0.027(8) -0.010(8)
C72 0.094(12) 0.060(11) 0.041(8) 0.013(7) -0.014(8) -0.021(9)
C41 0.074(11) 0.047(9) 0.035(7) 0.005(6) -0.001(7) -0.013(8)
C77 0.067(8) 0.029(7) 0.034(7) -0.006(5) 0.000(6) -0.001(6)
C11 0.070(9) 0.042(8) 0.022(6) -0.009(6) 0.006(6) -0.009(7)
C78 0.079(11) 0.053(10) 0.033(7) -0.009(6) -0.002(7) -0.008(8)
C42 0.079(11) 0.062(10) 0.033(7) -0.005(7) -0.002(7) -0.013(8)
C79 0.099(16) 0.079(15) 0.048(9) -0.004(9) -0.032(9) 0.002(12)
C26 0.099(12) 0.048(9) 0.046(7) -0.002(6) -0.012(7) 0.013(9)
C75 0.071(9) 0.024(7) 0.031(6) -0.001(5) -0.006(5) -0.011(6)
C46 0.075(10) 0.041(9) 0.032(6) -0.002(6) -0.008(6) -0.008(8)
C76 0.083(11) 0.041(9) 0.027(6) -0.004(6) -0.011(6) 0.001(8)
C6 0.095(12) 0.057(10) 0.042(6) -0.001(6) -0.023(6) 0.007(9)
C14 0.098(12) 0.030(8) 0.048(7) 0.004(6) -0.018(7) -0.002(8)
C47 0.180(19) 0.17(3) 0.15(3) 0.03(2) -0.088(18) -0.08(2)
C83 0.121(16) 0.10(2) 0.14(2) -0.04(2) -0.039(15) -0.003(14)
C25 0.104(8) 0.141(10) 0.138(10) 0.007(10) -0.028(7) 0.004(7)
C82 0.125(10) 0.127(10) 0.116(8) 0.026(8) -0.012(8) -0.015(9)
O2 0.113(6) 0.127(6) 0.102(5) 0.007(5) -0.014(5) 0.001(5)
C49 0.18(2) 0.12(2) 0.073(12) 0.020(12) -0.020(12) -0.072(18)

loop_
_atom_type_symbol
_atom_type_description
_atom_type_scat_dispersion_real
_atom_type_scat_dispersion_imag
_atom_type_scat_source
C C 0.0033 0.0016 'International Tables Vol C Tables 4.2.6.8 and 6.1.1.4'
H H 0.0000 0.0000 'International Tables Vol C Tables 4.2.6.8 and 6.1.1.4'
Ag Ag -0.8971 1.1015 'International Tables Vol C Tables 4.2.6.8 and 6.1.1.4'
O O 0.0106 0.0060 'International Tables Vol C Tables 4.2.6.8 and 6.1.1.4'
P P 0.1023 0.0942 'International Tables Vol C Tables 4.2.6.8 and 6.1.1.4'
Pt Pt -1.7033 8.3905 'International Tables Vol C Tables 4.2.6.8 and 6.1.1.4'
S S 0.1246 0.1234 'International Tables Vol C Tables 4.2.6.8 and 6.1.1.4'

loop_
_geom_angle_atom_site_label_1
_geom_angle_atom_site_label_2
_geom_angle_atom_site_label_3
_geom_angle
_geom_angle_site_symmetry_1
_geom_angle_site_symmetry_3
_geom_angle_publ_flag
Ag11 Pt Ag13 63.03(5) . . ?
Ag11 Pt Ag8 62.27(6) . . ?
Ag11 Pt Ag10 114.19(6) . . ?
Ag11 Pt Ag12 63.21(5) . . ?
Ag11 Pt Ag14 115.86(6) . . ?
Ag11 Pt Ag3 178.37(6) . . ?
Ag11 Pt Ag1 116.99(7) . . ?
Ag11 Pt Ag4 118.17(5) . . ?
Ag11 Pt Ag2 63.70(6) . . ?
Ag11 Pt Ag5 65.19(6) . . ?
Ag11 Pt Ag6 116.52(6) . . ?
Ag8 Pt Ag13 64.47(5) . . ?
Ag8 Pt Ag10 63.28(6) . . ?
Ag8 Pt Ag12 116.25(6) . . ?
Ag8 Pt Ag14 115.75(6) . . ?
Ag8 Pt Ag4 117.46(6) . . ?
Ag8 Pt Ag2 115.00(6) . . ?
Ag8 Pt Ag5 63.47(6) . . ?
Ag10 Pt Ag13 61.99(5) . . ?
Ag10 Pt Ag12 115.93(7) . . ?
Ag10 Pt Ag14 62.09(5) . . ?
Ag12 Pt Ag13 63.07(5) . . ?
Ag14 Pt Ag13 61.70(5) . . ?
Ag14 Pt Ag12 64.53(5) . . ?
Ag3 Pt Ag13 115.48(5) . . ?
Ag3 Pt Ag8 116.66(7) . . ?
Ag3 Pt Ag10 64.22(6) . . ?
Ag3 Pt Ag12 116.96(6) . . ?
Ag3 Pt Ag14 63.27(6) . . ?
Ag3 Pt Ag4 63.34(5) . . ?
Ag3 Pt Ag2 117.90(6) . . ?
Ag3 Pt Ag5 115.64(6) . . ?
Ag1 Pt Ag13 114.27(6) . . ?
Ag1 Pt Ag8 178.69(5) . . ?
Ag1 Pt Ag10 116.62(6) . . ?
Ag1 Pt Ag12 62.54(5) . . ?
Ag1 Pt Ag14 63.44(6) . . ?
Ag1 Pt Ag3 64.06(6) . . ?
Ag1 Pt Ag4 63.80(5) . . ?
Ag1 Pt Ag2 65.07(6) . . ?
Ag1 Pt Ag5 117.37(6) . . ?
Ag1 Pt Ag6 118.02(6) . . ?
Ag4 Pt Ag13 177.98(6) . . ?
Ag4 Pt Ag10 118.02(5) . . ?
Ag4 Pt Ag12 115.76(5) . . ?
Ag4 Pt Ag14 116.40(5) . . ?
Ag2 Pt Ag13 116.33(5) . . ?
Ag2 Pt Ag10 177.88(5) . . ?
Ag2 Pt Ag12 63.43(6) . . ?
Ag2 Pt Ag14 118.58(6) . . ?
Ag2 Pt Ag4 63.71(5) . . ?
Ag2 Pt Ag5 62.90(5) . . ?
Ag5 Pt Ag13 118.49(5) . . ?
Ag5 Pt Ag10 116.46(6) . . ?
Ag5 Pt Ag12 117.05(5) . . ?
Ag5 Pt Ag14 178.39(5) . . ?
Ag5 Pt Ag4 63.44(5) . . ?
Ag6 Pt Ag13 116.27(5) . . ?
Ag6 Pt Ag8 63.19(6) . . ?
Ag6 Pt Ag10 63.56(6) . . ?
Ag6 Pt Ag12 179.34(6) . . ?
Ag6 Pt Ag14 115.31(5) . . ?
Ag6 Pt Ag3 63.29(6) . . ?
Ag6 Pt Ag4 64.90(5) . . ?
Ag6 Pt Ag2 117.07(7) . . ?
Ag6 Pt Ag5 63.11(5) . . ?
Ag13 Ag15 Ag10 52.87(5) . . ?
Ag13 Ag15 Ag14 52.69(5) . . ?
Ag14 Ag15 Ag10 52.78(6) . . ?
S4 Ag15 Ag13 99.09(12) . . ?
S4 Ag15 Ag10 88.07(13) . . ?
S4 Ag15 Ag14 47.90(11) . . ?
S4 Ag15 S5 115.53(17) . . ?
S2 Ag15 Ag13 48.34(11) . . ?
S2 Ag15 Ag10 99.59(12) . . ?
S2 Ag15 Ag14 88.66(12) . . ?
S2 Ag15 S4 116.10(17) . . ?
S2 Ag15 S5 115.82(17) . . ?
P5 Ag15 Ag13 148.12(16) . . ?
P5 Ag15 Ag10 150.19(17) . . ?
P5 Ag15 Ag14 149.01(17) . . ?
P5 Ag15 S4 102.4(2) . . ?
P5 Ag15 S2 100.56(19) . . ?
P5 Ag15 S5 103.0(2) . . ?
S5 Ag15 Ag13 88.46(13) . . ?
S5 Ag15 Ag10 48.04(11) . . ?
S5 Ag15 Ag14 99.28(13) . . ?
Pt Ag13 Ag15 113.00(5) . . ?
Pt Ag13 Ag11 57.85(5) . . ?
Pt Ag13 Ag8 57.51(4) . . ?
Pt Ag13 Ag10 58.92(5) . . ?
Pt Ag13 Ag12 58.44(5) . . ?
Pt Ag13 Ag14 59.12(5) . . ?
Ag11 Ag13 Ag15 170.66(6) . . ?
Ag11 Ag13 Ag8 58.30(6) . . ?
Ag11 Ag13 Ag12 59.91(6) . . ?
Ag8 Ag13 Ag15 116.34(7) . . ?
Ag10 Ag13 Ag15 63.94(6) . . ?
Ag10 Ag13 Ag11 107.41(7) . . ?
Ag10 Ag13 Ag8 59.91(6) . . ?
Ag10 Ag13 Ag12 109.42(8) . . ?
Ag12 Ag13 Ag15 118.27(7) . . ?
Ag12 Ag13 Ag8 106.76(7) . . ?
Ag14 Ag13 Ag15 63.98(6) . . ?
Ag14 Ag13 Ag11 109.27(7) . . ?
Ag14 Ag13 Ag8 107.85(7) . . ?
Ag14 Ag13 Ag10 60.20(5) . . ?
Ag14 Ag13 Ag12 62.01(5) . . ?
S2 Ag13 Pt 160.67(13) . . ?
S2 Ag13 Ag15 53.61(11) . . ?
S2 Ag13 Ag11 135.68(12) . . ?
S2 Ag13 Ag8 138.48(14) . . ?
S2 Ag13 Ag10 115.39(12) . . ?
S2 Ag13 Ag12 112.71(14) . . ?
S2 Ag13 Ag14 101.65(13) . . ?
Pt Ag11 Ag13 59.12(6) . . ?
Pt Ag11 Ag8 59.25(5) . . ?
Pt Ag11 Ag12 59.01(6) . . ?
Pt Ag11 Ag2 58.54(5) . . ?
Pt Ag11 Ag5 57.91(5) . . ?
Ag13 Ag11 Ag12 60.39(6) . . ?
Ag13 Ag11 Ag2 108.83(7) . . ?
Ag13 Ag11 Ag5 109.09(6) . . ?
Ag8 Ag11 Ag13 62.09(5) . . ?
Ag8 Ag11 Ag12 110.16(6) . . ?
Ag8 Ag11 Ag2 108.30(6) . . ?
Ag8 Ag11 Ag5 60.03(6) . . ?
Ag12 Ag11 Ag2 60.33(5) . . ?
Ag12 Ag11 Ag5 107.67(6) . . ?
Ag2 Ag11 Ag5 58.89(6) . . ?
P1 Ag11 Pt 176.08(14) . . ?
P1 Ag11 Ag13 118.25(14) . . ?
P1 Ag11 Ag8 122.80(15) . . ?
P1 Ag11 Ag12 117.38(14) . . ?
P1 Ag11 Ag2 121.72(15) . . ?
P1 Ag11 Ag5 125.88(14) . . ?
Pt Ag8 Ag13 58.02(6) . . ?
Pt Ag8 Ag11 58.48(5) . . ?
Pt Ag8 Ag10 58.54(5) . . ?
Pt Ag8 Ag5 58.41(5) . . ?
Pt Ag8 Ag6 58.13(6) . . ?
Ag11 Ag8 Ag13 59.61(6) . . ?
Ag11 Ag8 Ag10 107.24(6) . . ?
Ag11 Ag8 Ag5 62.10(5) . . ?
Ag11 Ag8 Ag6 109.00(6) . . ?
Ag10 Ag8 Ag13 58.40(6) . . ?
Ag10 Ag8 Ag5 108.32(6) . . ?
Ag5 Ag8 Ag13 108.77(7) . . ?
Ag6 Ag8 Ag13 106.86(7) . . ?
Ag6 Ag8 Ag10 60.27(5) . . ?
Ag6 Ag8 Ag5 59.75(6) . . ?
P8 Ag8 Pt 176.44(13) . . ?
P8 Ag8 Ag13 125.17(14) . . ?
P8 Ag8 Ag11 123.98(13) . . ?
P8 Ag8 Ag10 121.02(14) . . ?
P8 Ag8 Ag5 119.76(14) . . ?
P8 Ag8 Ag6 118.38(13) . . ?
Pt Ag10 Ag15 112.51(7) . . ?
Pt Ag10 Ag13 59.08(6) . . ?
Pt Ag10 Ag8 58.18(4) . . ?
Pt Ag10 Ag14 59.01(6) . . ?
Pt Ag10 Ag3 57.69(5) . . ?
Pt Ag10 Ag6 57.77(5) . . ?
Ag13 Ag10 Ag15 63.19(5) . . ?
Ag13 Ag10 Ag8 61.70(5) . . ?
Ag13 Ag10 Ag14 59.72(6) . . ?
Ag13 Ag10 Ag3 107.70(7) . . ?
Ag13 Ag10 Ag6 108.93(6) . . ?
Ag8 Ag10 Ag15 117.22(6) . . ?
Ag8 Ag10 Ag3 107.06(6) . . ?
Ag8 Ag10 Ag6 59.57(5) . . ?
Ag14 Ag10 Ag15 63.56(5) . . ?
Ag14 Ag10 Ag8 108.88(7) . . ?
Ag14 Ag10 Ag3 60.04(5) . . ?
Ag14 Ag10 Ag6 107.95(6) . . ?
Ag3 Ag10 Ag15 116.28(7) . . ?
Ag6 Ag10 Ag15 170.26(6) . . ?
Ag6 Ag10 Ag3 59.21(6) . . ?
S5 Ag10 Pt 159.80(13) . . ?
S5 Ag10 Ag15 53.56(13) . . ?
S5 Ag10 Ag13 100.87(14) . . ?
S5 Ag10 Ag8 112.17(14) . . ?
S5 Ag10 Ag14 115.07(14) . . ?
S5 Ag10 Ag3 139.05(14) . . ?
S5 Ag10 Ag6 135.88(14) . . ?
Pt Ag12 Ag13 58.49(6) . . ?
Pt Ag12 Ag11 57.79(4) . . ?
Pt Ag12 Ag14 57.74(6) . . ?
Pt Ag12 Ag1 58.19(5) . . ?
Pt Ag12 Ag2 58.07(4) . . ?
Ag13 Ag12 Ag14 58.05(6) . . ?
Ag13 Ag12 Ag2 108.05(7) . . ?
Ag11 Ag12 Ag13 59.69(5) . . ?
Ag11 Ag12 Ag14 105.95(7) . . ?
Ag11 Ag12 Ag2 60.06(6) . . ?
Ag1 Ag12 Ag13 107.00(7) . . ?
Ag1 Ag12 Ag11 108.64(6) . . ?
Ag1 Ag12 Ag14 59.70(5) . . ?
Ag1 Ag12 Ag2 61.68(6) . . ?
Ag2 Ag12 Ag14 108.29(6) . . ?
P2 Ag12 Pt 176.30(13) . . ?
P2 Ag12 Ag13 121.31(15) . . ?
P2 Ag12 Ag11 118.66(13) . . ?
P2 Ag12 Ag14 125.67(14) . . ?
P2 Ag12 Ag1 124.16(14) . . ?
P2 Ag12 Ag2 119.82(14) . . ?
Pt Ag14 Ag15 112.51(6) . . ?
Pt Ag14 Ag13 59.18(6) . . ?
Pt Ag14 Ag10 58.90(5) . . ?
Pt Ag14 Ag12 57.74(5) . . ?
Pt Ag14 Ag3 58.10(5) . . ?
Pt Ag14 Ag1 57.75(5) . . ?
Ag13 Ag14 Ag15 63.34(6) . . ?
Ag13 Ag14 Ag10 60.09(5) . . ?
Ag13 Ag14 Ag12 59.93(6) . . ?
Ag13 Ag14 Ag3 109.02(7) . . ?
Ag13 Ag14 Ag1 107.52(7) . . ?
Ag10 Ag14 Ag15 63.66(5) . . ?
Ag10 Ag14 Ag12 107.70(8) . . ?
Ag10 Ag14 Ag3 61.34(6) . . ?
Ag10 Ag14 Ag1 109.06(6) . . ?
Ag12 Ag14 Ag15 115.94(6) . . ?
Ag3 Ag14 Ag15 117.49(8) . . ?
Ag3 Ag14 Ag12 107.09(7) . . ?
Ag1 Ag14 Ag15 170.08(6) . . ?
Ag1 Ag14 Ag12 58.47(5) . . ?
Ag1 Ag14 Ag3 60.37(7) . . ?
S4 Ag14 Pt 159.69(14) . . ?
S4 Ag14 Ag15 53.48(13) . . ?
S4 Ag14 Ag13 114.81(14) . . ?
S4 Ag14 Ag10 100.91(14) . . ?
S4 Ag14 Ag12 139.00(13) . . ?
S4 Ag14 Ag3 112.27(13) . . ?
S4 Ag14 Ag1 136.36(13) . . ?
Pt Ag3 Ag10 58.10(5) . . ?
Pt Ag3 Ag14 58.63(5) . . ?
Pt Ag3 Ag1 57.70(5) . . ?
Pt Ag3 Ag4 58.52(6) . . ?
Pt Ag3 Ag6 58.11(6) . . ?
Ag14 Ag3 Ag10 58.62(6) . . ?
Ag14 Ag3 Ag1 59.79(6) . . ?
Ag14 Ag3 Ag4 108.53(6) . . ?
Ag1 Ag3 Ag10 106.46(6) . . ?
Ag4 Ag3 Ag10 108.80(7) . . ?
Ag4 Ag3 Ag1 60.07(5) . . ?
Ag6 Ag3 Ag10 59.80(5) . . ?
Ag6 Ag3 Ag14 107.28(6) . . ?
Ag6 Ag3 Ag1 108.25(6) . . ?
Ag6 Ag3 Ag4 61.47(6) . . ?
P6 Ag3 Pt 176.72(14) . . ?
P6 Ag3 Ag10 124.88(13) . . ?
P6 Ag3 Ag14 121.05(15) . . ?
P6 Ag3 Ag1 119.10(14) . . ?
P6 Ag3 Ag4 119.74(14) . . ?
P6 Ag3 Ag6 124.08(15) . . ?
Pt Ag1 Ag12 59.28(6) . . ?
Pt Ag1 Ag14 58.81(5) . . ?
Pt Ag1 Ag3 58.24(5) . . ?
Pt Ag1 Ag4 58.56(6) . . ?
Pt Ag1 Ag2 57.77(5) . . ?
Ag12 Ag1 Ag14 61.83(6) . . ?
Ag12 Ag1 Ag3 109.34(6) . . ?
Ag12 Ag1 Ag4 108.74(7) . . ?
Ag12 Ag1 Ag2 59.93(5) . . ?
Ag14 Ag1 Ag3 59.84(5) . . ?
Ag14 Ag1 Ag4 108.28(7) . . ?
Ag14 Ag1 Ag2 108.59(6) . . ?
Ag3 Ag1 Ag2 107.14(6) . . ?
Ag4 Ag1 Ag3 59.72(6) . . ?
Ag4 Ag1 Ag2 59.60(6) . . ?
P3 Ag1 Pt 176.32(13) . . ?
P3 Ag1 Ag12 121.09(14) . . ?
P3 Ag1 Ag14 117.80(14) . . ?
P3 Ag1 Ag3 119.27(12) . . ?
P3 Ag1 Ag4 123.22(14) . . ?
P3 Ag1 Ag2 125.83(13) . . ?
Pt Ag4 Ag3 58.14(5) . . ?
Pt Ag4 Ag1 57.64(5) . . ?
Pt Ag4 Ag2 58.00(5) . . ?
Pt Ag4 Ag5 58.27(5) . . ?
Pt Ag4 Ag9 109.10(6) . . ?
Pt Ag4 Ag6 57.13(5) . . ?
Ag3 Ag4 Ag1 60.21(6) . . ?
Ag3 Ag4 Ag2 108.64(7) . . ?
Ag3 Ag4 Ag5 107.14(7) . . ?
Ag3 Ag4 Ag9 167.17(6) . . ?
Ag3 Ag4 Ag6 59.01(6) . . ?
Ag1 Ag4 Ag2 60.99(6) . . ?
Ag1 Ag4 Ag9 115.68(7) . . ?
Ag1 Ag4 Ag6 106.44(7) . . ?
Ag2 Ag4 Ag9 61.22(6) . . ?
Ag2 Ag4 Ag6 106.04(8) . . ?
Ag5 Ag4 Ag1 107.86(7) . . ?
Ag5 Ag4 Ag2 59.32(5) . . ?
Ag5 Ag4 Ag9 61.49(6) . . ?
Ag5 Ag4 Ag6 58.87(5) . . ?
Ag6 Ag4 Ag9 114.33(7) . . ?
S3 Ag4 Pt 161.09(14) . . ?
S3 Ag4 Ag3 138.38(13) . . ?
S3 Ag4 Ag1 117.84(16) . . ?
S3 Ag4 Ag2 103.25(14) . . ?
S3 Ag4 Ag5 111.93(14) . . ?
S3 Ag4 Ag9 54.40(13) . . ?
S3 Ag4 Ag6 134.72(16) . . ?
Pt Ag2 Ag11 57.77(5) . . ?
Pt Ag2 Ag12 58.51(5) . . ?
Pt Ag2 Ag1 57.16(4) . . ?
Pt Ag2 Ag4 58.30(6) . . ?
Pt Ag2 Ag5 58.68(6) . . ?
Pt Ag2 Ag9 108.55(7) . . ?
Ag11 Ag2 Ag12 59.61(6) . . ?
Ag11 Ag2 Ag1 105.71(6) . . ?
Ag11 Ag2 Ag4 108.55(7) . . ?
Ag11 Ag2 Ag9 117.69(8) . . ?
Ag12 Ag2 Ag1 58.39(5) . . ?
Ag12 Ag2 Ag4 107.33(6) . . ?
Ag12 Ag2 Ag9 166.73(6) . . ?
Ag1 Ag2 Ag9 113.43(6) . . ?
Ag4 Ag2 Ag1 59.41(5) . . ?
Ag4 Ag2 Ag9 60.26(5) . . ?
Ag5 Ag2 Ag11 61.68(5) . . ?
Ag5 Ag2 Ag12 109.33(6) . . ?
Ag5 Ag2 Ag1 107.31(6) . . ?
Ag5 Ag2 Ag4 60.22(6) . . ?
Ag5 Ag2 Ag9 61.45(6) . . ?
S1 Ag2 Pt 158.68(13) . . ?
S1 Ag2 Ag11 116.61(14) . . ?
S1 Ag2 Ag12 139.60(13) . . ?
S1 Ag2 Ag1 136.82(14) . . ?
S1 Ag2 Ag4 111.16(13) . . ?
S1 Ag2 Ag5 100.12(14) . . ?
S1 Ag2 Ag9 53.66(13) . . ?
Pt Ag5 Ag11 56.90(4) . . ?
Pt Ag5 Ag8 58.12(5) . . ?
Pt Ag5 Ag4 58.30(6) . . ?
Pt Ag5 Ag2 58.41(5) . . ?
Pt Ag5 Ag9 108.09(6) . . ?
Pt Ag5 Ag6 58.02(5) . . ?
Ag11 Ag5 Ag9 115.39(8) . . ?
Ag8 Ag5 Ag11 57.87(7) . . ?
Ag8 Ag5 Ag4 108.61(7) . . ?
Ag8 Ag5 Ag9 166.18(7) . . ?
Ag4 Ag5 Ag11 106.98(7) . . ?
Ag4 Ag5 Ag9 60.23(5) . . ?
Ag2 Ag5 Ag11 59.43(6) . . ?
Ag2 Ag5 Ag8 106.98(6) . . ?
Ag2 Ag5 Ag4 60.46(5) . . ?
Ag2 Ag5 Ag9 61.15(6) . . ?
Ag6 Ag5 Ag11 105.62(7) . . ?
Ag6 Ag5 Ag8 59.71(5) . . ?
Ag6 Ag5 Ag4 61.38(6) . . ?
Ag6 Ag5 Ag2 108.92(8) . . ?
Ag6 Ag5 Ag9 115.44(6) . . ?
S6 Ag5 Pt 160.26(14) . . ?
S6 Ag5 Ag11 136.40(14) . . ?
S6 Ag5 Ag8 138.63(15) . . ?
S6 Ag5 Ag4 102.06(15) . . ?
S6 Ag5 Ag2 112.12(14) . . ?
S6 Ag5 Ag9 55.03(14) . . ?
S6 Ag5 Ag6 116.73(14) . . ?
Ag4 Ag9 Ag2 58.53(5) . . ?
Ag4 Ag9 Ag5 58.28(5) . . ?
Ag2 Ag9 Ag5 57.41(6) . . ?
S1 Ag9 Ag4 108.73(13) . . ?
S1 Ag9 Ag2 52.85(12) . . ?
S1 Ag9 Ag5 96.33(14) . . ?
S1 Ag9 S6 115.83(18) . . ?
S1 Ag9 S3 123.6(2) . . ?
S6 Ag9 Ag4 98.38(14) . . ?
S6 Ag9 Ag2 106.12(14) . . ?
S6 Ag9 Ag5 52.33(13) . . ?
S3 Ag9 Ag4 53.56(13) . . ?
S3 Ag9 Ag2 100.39(15) . . ?
S3 Ag9 Ag5 108.14(13) . . ?
S3 Ag9 S6 119.4(2) . . ?
Pt Ag6 Ag8 58.68(5) . . ?
Pt Ag6 Ag10 58.67(4) . . ?
Pt Ag6 Ag3 58.60(4) . . ?
Pt Ag6 Ag4 57.97(6) . . ?
Pt Ag6 Ag5 58.86(6) . . ?
Ag8 Ag6 Ag10 60.17(6) . . ?
Ag8 Ag6 Ag3 108.95(6) . . ?
Ag8 Ag6 Ag4 107.98(7) . . ?
Ag8 Ag6 Ag5 60.54(5) . . ?
Ag10 Ag6 Ag4 108.21(7) . . ?
Ag3 Ag6 Ag10 60.99(6) . . ?
Ag3 Ag6 Ag4 59.52(5) . . ?
Ag5 Ag6 Ag10 108.87(6) . . ?
Ag5 Ag6 Ag3 108.29(7) . . ?
Ag5 Ag6 Ag4 59.76(6) . . ?
P7 Ag6 Pt 176.43(14) . . ?
P7 Ag6 Ag8 117.78(14) . . ?
P7 Ag6 Ag10 119.79(14) . . ?
P7 Ag6 Ag3 124.04(14) . . ?
P7 Ag6 Ag4 125.11(14) . . ?
P7 Ag6 Ag5 120.38(15) . . ?
Ag2 S1 Ag9 73.49(13) . . ?
C96 S1 Ag2 110.4(5) . . ?
C96 S1 Ag9 108.5(5) . . ?
Ag14 S4 Ag15 78.62(15) . . ?
C182 S4 Ag15 97.2(5) . . ?
C182 S4 Ag14 109.6(5) . . ?
Ag5 S6 Ag9 72.65(16) . . ?
C179 S6 Ag5 110.7(6) . . ?
C179 S6 Ag9 106.4(7) . . ?
Ag4 S3 Ag9 72.04(15) . . ?
C156 S3 Ag4 111.4(5) . . ?
C156 S3 Ag9 105.6(5) . . ?
Ag13 S2 Ag15 78.05(13) . . ?
C86 S2 Ag15 99.0(4) . . ?
C86 S2 Ag13 113.1(5) . . ?
C166 P8 Ag8 115.5(5) . . ?
C166 P8 C51 108.9(6) . . ?
C166 P8 C12 101.4(6) . . ?
C51 P8 Ag8 111.9(4) . . ?
C51 P8 C12 100.7(6) . . ?
C12 P8 Ag8 117.0(4) . . ?
C58 P7 Ag6 113.1(4) . . ?
C62 P7 Ag6 113.3(5) . . ?
C62 P7 C58 106.6(6) . . ?
C62 P7 C92 101.6(6) . . ?
C92 P7 Ag6 116.0(4) . . ?
C92 P7 C58 105.2(6) . . ?
C103 P6 Ag3 114.0(5) . . ?
C103 P6 C116 106.3(7) . . ?
C103 P6 C20 104.0(6) . . ?
C116 P6 Ag3 113.8(4) . . ?
C116 P6 C20 100.3(6) . . ?
C20 P6 Ag3 116.9(5) . . ?
C126 P3 Ag1 114.0(5) . . ?
C126 P3 C168 102.2(6) . . ?
C126 P3 C77 104.7(6) . . ?
C168 P3 Ag1 116.4(4) . . ?
C77 P3 Ag1 113.7(5) . . ?
C77 P3 C168 104.4(6) . . ?
C124 P1 Ag11 111.8(5) . . ?
C67 P1 Ag11 116.5(4) . . ?
C67 P1 C124 100.6(6) . . ?
C44 P1 Ag11 116.2(4) . . ?
C44 P1 C124 104.5(6) . . ?
C44 P1 C67 105.5(6) . . ?
C152 P2 Ag12 113.1(5) . . ?
C152 P2 C21 106.1(6) . . ?
C152 P2 C75 101.6(6) . . ?
C21 P2 Ag12 113.4(4) . . ?
C75 P2 Ag12 116.2(4) . . ?
C75 P2 C21 105.2(6) . . ?
C170 P5 Ag15 112.9(7) . . ?
C4 P5 Ag15 113.9(6) . . ?
C4 P5 C170 104.8(9) . . ?
C38 P5 Ag15 114.2(6) . . ?
C38 P5 C170 103.6(9) . . ?
C38 P5 C4 106.4(8) . . ?
C83 O17 C95 108.9(19) . . ?
C131 O14 C155 117.6(15) . . ?
C172 O20 C145 119.2(15) . . ?
C175 O16 C113 118.3(18) . . ?
C149 O21 C158 117.4(19) . . ?
C23 O13 C154 116.4(16) . . ?
C120 O15 C49 115.8(18) . . ?
C180 O18 C174 112.7(16) . . ?
C146 O22 C163 114.7(17) . . ?
C34 O10 C66 117.9(19) . . ?
C6 O11 C79 116.6(15) . . ?
C2 O5 C71 120.5(15) . . ?
C165 O19 C70 117.5(15) . . ?
C130 O6 C39 117.6(15) . . ?
C82 O3 C125 116.8(16) . . ?
C25 O7 C91 119.7(19) . . ?
C88 O1 C43 113(2) . . ?
C31 O8 C37 117.2(16) . . ?
C100 C182 S4 123.1(8) . . ?
C100 C182 C147 120.0 . . ?
C147 C182 S4 116.7(8) . . ?
C182 C100 H100 120.0 . . ?
C164 C100 C182 120.0 . . ?
C164 C100 H100 120.0 . . ?
C100 C164 H164 120.0 . . ?
C178 C164 C100 120.0 . . ?
C178 C164 H164 120.0 . . ?
C164 C178 H178 120.0 . . ?
C164 C178 C143 120.0 . . ?
C143 C178 H178 120.0 . . ?
C178 C143 H143 120.0 . . ?
C147 C143 C178 120.0 . . ?
C147 C143 H143 120.0 . . ?
C182 C147 H147 120.0 . . ?
C143 C147 C182 120.0 . . ?
C143 C147 H147 120.0 . . ?
C117 C86 S2 120.3(8) . . ?
C117 C86 C85 120.0 . . ?
C85 C86 S2 119.7(8) . . ?
C86 C117 H117 120.0 . . ?
C86 C117 C139 120.0 . . ?
C139 C117 H117 120.0 . . ?
C117 C139 H139 120.0 . . ?
C173 C139 C117 120.0 . . ?
C173 C139 H139 120.0 . . ?
C139 C173 H173 120.0 . . ?
C139 C173 C50 120.0 . . ?
C50 C173 H173 120.0 . . ?
C173 C50 H50 120.0 . . ?
C85 C50 C173 120.0 . . ?
C85 C50 H50 120.0 . . ?
C86 C85 H85 120.0 . . ?
C50 C85 C86 120.0 . . ?
C50 C85 H85 120.0 . . ?
C104 C98 C141 120.0 . . ?
C104 C98 S5 122.0(8) . . ?
C141 C98 S5 118.0(8) . . ?
C98 C104 H104 120.0 . . ?
C115 C104 C98 120.0 . . ?
C115 C104 H104 120.0 . . ?
C104 C115 H115 120.0 . . ?
C104 C115 C121 120.0 . . ?
C121 C115 H115 120.0 . . ?
C115 C121 H121 120.0 . . ?
C115 C121 C74 120.0 . . ?
C74 C121 H121 120.0 . . ?
C121 C74 H74 120.0 . . ?
C121 C74 C141 120.0 . . ?
C141 C74 H74 120.0 . . ?
C98 C141 H141 120.0 . . ?
C74 C141 C98 120.0 . . ?
C74 C141 H141 120.0 . . ?
C27 C156 S3 120.6(9) . . ?
C27 C156 C94 120.0 . . ?
C94 C156 S3 119.3(9) . . ?
C156 C27 H27 120.0 . . ?
C90 C27 C156 120.0 . . ?
C90 C27 H27 120.0 . . ?
C27 C90 H90 120.0 . . ?
C177 C90 C27 120.0 . . ?
C177 C90 H90 120.0 . . ?
C90 C177 H177 120.0 . . ?
C90 C177 C183 120.0 . . ?
C183 C177 H177 120.0 . . ?
C177 C183 H183 120.0 . . ?
C94 C183 C177 120.0 . . ?
C94 C183 H183 120.0 . . ?
C156 C94 H94 120.0 . . ?
C183 C94 C156 120.0 . . ?
C183 C94 H94 120.0 . . ?
C109 C96 S1 121.2(8) . . ?
C109 C96 C112 120.0 . . ?
C112 C96 S1 118.8(8) . . ?
C96 C109 H109 120.0 . . ?
C110 C109 C96 120.0 . . ?
C110 C109 H109 120.0 . . ?
C109 C110 H110 120.0 . . ?
C102 C110 C109 120.0 . . ?
C102 C110 H110 120.0 . . ?
C110 C102 H102 120.0 . . ?
C110 C102 C108 120.0 . . ?
C108 C102 H102 120.0 . . ?
C102 C108 H108 120.0 . . ?
C112 C108 C102 120.0 . . ?
C112 C108 H108 120.0 . . ?
C96 C112 H112 120.0 . . ?
C108 C112 C96 120.0 . . ?
C108 C112 H112 120.0 . . ?
C128 C119 H119 120.0 . . ?
C128 C119 C131 120.0 . . ?
C131 C119 H119 120.0 . . ?
C119 C128 H128 120.0 . . ?
C126 C128 C119 120.0 . . ?
C126 C128 H128 120.0 . . ?
C128 C126 P3 122.4(8) . . ?
C135 C126 P3 117.5(7) . . ?
C135 C126 C128 120.0 . . ?
C126 C135 H135 120.0 . . ?
C126 C135 C137 120.0 . . ?
C137 C135 H135 120.0 . . ?
C135 C137 H137 120.0 . . ?
C131 C137 C135 120.0 . . ?
C131 C137 H137 120.0 . . ?
O14 C131 C119 123.0(11) . . ?
O14 C131 C137 117.0(11) . . ?
C137 C131 C119 120.0 . . ?
O14 C155 H15A 109.5 . . ?
O14 C155 H15B 109.5 . . ?
O14 C155 H15C 109.5 . . ?
H15A C155 H15B 109.5 . . ?
H15A C155 H15C 109.5 . . ?
H15B C155 H15C 109.5 . . ?
O20 C172 C161 124.6(11) . . ?
O20 C172 C52 115.2(11) . . ?
C161 C172 C52 120.0 . . ?
C172 C161 H161 120.0 . . ?
C172 C161 C150 120.0 . . ?
C150 C161 H161 120.0 . . ?
C161 C150 H150 120.0 . . ?
C161 C150 C168 120.0 . . ?
C168 C150 H150 120.0 . . ?
C150 C168 P3 117.8(7) . . ?
C150 C168 C48 120.0 . . ?
C48 C168 P3 122.0(7) . . ?
C168 C48 H48 120.0 . . ?
C52 C48 C168 120.0 . . ?
C52 C48 H48 120.0 . . ?
C172 C52 H52 120.0 . . ?
C48 C52 C172 120.0 . . ?
C48 C52 H52 120.0 . . ?
O20 C145 H14A 109.5 . . ?
O20 C145 H14B 109.5 . . ?
O20 C145 H14C 109.5 . . ?
H14A C145 H14B 109.5 . . ?
H14A C145 H14C 109.5 . . ?
H14B C145 H14C 109.5 . . ?
C181 C179 S6 124.5(11) . . ?
C181 C179 C97 120.0 . . ?
C97 C179 S6 115.5(11) . . ?
C179 C181 H181 120.0 . . ?
C179 C181 C84 120.0 . . ?
C84 C181 H181 120.0 . . ?
C181 C84 H84 120.0 . . ?
C99 C84 C181 120.0 . . ?
C99 C84 H84 120.0 . . ?
C84 C99 H99 120.0 . . ?
C101 C99 C84 120.0 . . ?
C101 C99 H99 120.0 . . ?
C99 C101 H101 120.0 . . ?
C99 C101 C97 120.0 . . ?
C97 C101 H101 120.0 . . ?
C179 C97 H97 120.0 . . ?
C101 C97 C179 120.0 . . ?
C101 C97 H97 120.0 . . ?
C95 C105 H105 120.0 . . ?
C95 C105 C106 120.0 . . ?
C106 C105 H105 120.0 . . ?
C105 C95 O17 129.6(13) . . ?
C5 C95 O17 110.3(13) . . ?
C5 C95 C105 120.0 . . ?
C95 C5 H5 120.0 . . ?
C95 C5 C107 120.0 . . ?
C107 C5 H5 120.0 . . ?
C5 C107 H107 120.0 . . ?
C5 C107 C103 120.0 . . ?
C103 C107 H107 120.0 . . ?
C107 C103 P6 121.7(8) . . ?
C106 C103 P6 118.3(8) . . ?
C106 C103 C107 120.0 . . ?
C105 C106 H106 120.0 . . ?
C103 C106 C105 120.0 . . ?
C103 C106 H106 120.0 . . ?
C114 C111 H111 120.0 . . ?
C114 C111 C120 120.0 . . ?
C120 C111 H111 120.0 . . ?
C111 C114 H114 120.0 . . ?
C116 C114 C111 120.0 . . ?
C116 C114 H114 120.0 . . ?
C114 C116 P6 120.8(8) . . ?
C122 C116 P6 119.1(8) . . ?
C122 C116 C114 120.0 . . ?
C116 C122 H122 120.0 . . ?
C116 C122 C118 120.0 . . ?
C118 C122 H122 120.0 . . ?
C122 C118 H118 120.0 . . ?
C122 C118 C120 120.0 . . ?
C120 C118 H118 120.0 . . ?
C111 C120 O15 128.6(13) . . ?
C118 C120 O15 111.3(13) . . ?
C118 C120 C111 120.0 . . ?
C129 C123 H123 120.0 . . ?
C129 C123 C130 120.0 . . ?
C130 C123 H123 120.0 . . ?
C123 C129 H129 120.0 . . ?
C124 C129 C123 120.0 . . ?
C124 C129 H129 120.0 . . ?
C129 C124 P1 123.8(7) . . ?
C129 C124 C127 120.0 . . ?
C127 C124 P1 116.0(7) . . ?
C124 C127 H127 120.0 . . ?
C136 C127 C124 120.0 . . ?
C136 C127 H127 120.0 . . ?
C127 C136 H136 120.0 . . ?
C130 C136 C127 120.0 . . ?
C130 C136 H136 120.0 . . ?
O6 C130 C123 126.0(11) . . ?
O6 C130 C136 114.0(11) . . ?
C136 C130 C123 120.0 . . ?
C140 C138 H138 120.0 . . ?
C140 C138 C158 120.0 . . ?
C158 C138 H138 120.0 . . ?
C138 C140 H140 120.0 . . ?
C20 C140 C138 120.0 . . ?
C20 C140 H140 120.0 . . ?
C140 C20 P6 122.8(8) . . ?
C140 C20 C144 120.0 . . ?
C144 C20 P6 117.0(8) . . ?
C20 C144 H144 120.0 . . ?
C142 C144 C20 120.0 . . ?
C142 C144 H144 120.0 . . ?
C144 C142 H142 120.0 . . ?
C144 C142 C158 120.0 . . ?
C158 C142 H142 120.0 . . ?
C138 C158 O21 124.2(12) . . ?
C142 C158 O21 115.7(12) . . ?
C142 C158 C138 120.0 . . ?
O21 C149 H14D 109.5 . . ?
O21 C149 H14E 109.5 . . ?
O21 C149 H14F 109.5 . . ?
H14D C149 H14E 109.5 . . ?
H14D C149 H14F 109.5 . . ?
H14E C149 H14F 109.5 . . ?
C159 C157 H157 120.0 . . ?
C159 C157 C166 120.0 . . ?
C166 C157 H157 120.0 . . ?
C157 C159 H159 120.0 . . ?
C160 C159 C157 120.0 . . ?
C160 C159 H159 120.0 . . ?
C159 C160 C132 120.0 . . ?
C159 C160 O4 115.2(12) . . ?
C132 C160 O4 124.5(12) . . ?
C160 C132 H132 120.0 . . ?
C162 C132 C160 120.0 . . ?
C162 C132 H132 120.0 . . ?
C132 C162 H162 120.0 . . ?
C132 C162 C166 120.0 . . ?
C166 C162 H162 120.0 . . ?
C157 C166 P8 122.7(8) . . ?
C162 C166 P8 117.2(8) . . ?
C162 C166 C157 120.0 . . ?
H13A C134 H13B 109.5 . . ?
H13A C134 H13C 109.5 . . ?
H13B C134 H13C 109.5 . . ?
O4 C134 H13A 109.5 . . ?
O4 C134 H13B 109.5 . . ?
O4 C134 H13C 109.5 . . ?
C10 C169 H169 120.0 . . ?
C10 C169 C146 120.0 . . ?
C146 C169 H169 120.0 . . ?
C169 C10 H10 120.0 . . ?
C51 C10 C169 120.0 . . ?
C51 C10 H10 120.0 . . ?
C10 C51 P8 118.3(8) . . ?
C10 C51 C176 120.0 . . ?
C176 C51 P8 121.5(8) . . ?
C51 C176 H176 120.0 . . ?
C133 C176 C51 120.0 . . ?
C133 C176 H176 120.0 . . ?
C176 C133 H133 120.0 . . ?
C146 C133 C176 120.0 . . ?
C146 C133 H133 120.0 . . ?
O22 C146 C169 115.3(12) . . ?
O22 C146 C133 124.6(12) . . ?
C133 C146 C169 120.0 . . ?
C180 C148 H148 120.0 . . ?
C180 C148 C87 120.0 . . ?
C87 C148 H148 120.0 . . ?
C148 C180 O18 112.8(11) . . ?
C148 C180 C184 120.0 . . ?
C184 C180 O18 127.1(11) . . ?
C180 C184 H184 120.0 . . ?
C81 C184 C180 120.0 . . ?
C81 C184 H184 120.0 . . ?
C184 C81 H81 120.0 . . ?
C184 C81 C12 120.0 . . ?
C12 C81 H81 120.0 . . ?
C81 C12 P8 118.1(7) . . ?
C87 C12 P8 121.9(7) . . ?
C87 C12 C81 120.0 . . ?
C148 C87 H87 120.0 . . ?
C12 C87 C148 120.0 . . ?
C12 C87 H87 120.0 . . ?
Ag10 S5 Ag15 78.41(15) . . ?
C98 S5 Ag15 97.8(5) . . ?
C98 S5 Ag10 111.0(5) . . ?
O18 C174 H17A 109.5 . . ?
O18 C174 H17B 109.5 . . ?
O18 C174 H17C 109.5 . . ?
H17A C174 H17B 109.5 . . ?
H17A C174 H17C 109.5 . . ?
H17B C174 H17C 109.5 . . ?
C125 C89 H89 120.0 . . ?
C125 C89 C93 120.0 . . ?
C93 C89 H89 120.0 . . ?
C89 C125 O3 119.4(15) . . ?
C13 C125 O3 120.6(15) . . ?
C13 C125 C89 120.0 . . ?
C125 C13 H13 120.0 . . ?
C24 C13 C125 120.0 . . ?
C24 C13 H13 120.0 . . ?
C13 C24 H24 120.0 . . ?
C13 C24 C170 120.0 . . ?
C170 C24 H24 120.0 . . ?
C24 C170 P5 119.9(12) . . ?
C93 C170 P5 119.5(12) . . ?
C93 C170 C24 120.0 . . ?
C89 C93 H93 120.0 . . ?
C170 C93 C89 120.0 . . ?
C170 C93 H93 120.0 . . ?
C28 C91 O7 129.5(15) . . ?
C28 C91 C29 120.0 . . ?
C29 C91 O7 110.5(14) . . ?
C91 C28 H28 120.0 . . ?
C55 C28 C91 120.0 . . ?
C55 C28 H28 120.0 . . ?
C28 C55 H55 120.0 . . ?
C28 C55 C4 120.0 . . ?
C4 C55 H55 120.0 . . ?
C55 C4 P5 124.9(11) . . ?
C54 C4 P5 115.0(11) . . ?
C54 C4 C55 120.0 . . ?
C4 C54 H54 120.0 . . ?
C4 C54 C29 120.0 . . ?
C29 C54 H54 120.0 . . ?
C91 C29 H29 120.0 . . ?
C54 C29 C91 120.0 . . ?
C54 C29 H29 120.0 . . ?
C15 C9 H9 120.0 . . ?
C15 C9 C3 120.0 . . ?
C3 C9 H9 120.0 . . ?
C9 C15 H15 120.0 . . ?
C9 C15 C38 120.0 . . ?
C38 C15 H15 120.0 . . ?
C15 C38 P5 120.9(10) . . ?
C30 C38 P5 119.0(10) . . ?
C30 C38 C15 120.0 . . ?
C38 C30 H30 120.0 . . ?
C38 C30 C57 120.0 . . ?
C57 C30 H30 120.0 . . ?
C30 C57 H57 120.0 . . ?
C3 C57 C30 120.0 . . ?
C3 C57 H57 120.0 . . ?
C9 C3 O2 118.5(7) . . ?
C57 C3 C9 120.0 . . ?
C57 C3 O2 121.5(7) . . ?
C31 C56 H56 120.0 . . ?
C31 C56 C32 120.0 . . ?
C32 C56 H56 120.0 . . ?
O8 C31 C56 122.3(11) . . ?
O8 C31 C59 117.7(11) . . ?
C59 C31 C56 120.0 . . ?
C31 C59 H59 120.0 . . ?
C16 C59 C31 120.0 . . ?
C16 C59 H59 120.0 . . ?
C59 C16 H16 120.0 . . ?
C59 C16 C58 120.0 . . ?
C58 C16 H16 120.0 . . ?
C16 C58 P7 121.5(7) . . ?
C16 C58 C32 120.0 . . ?
C32 C58 P7 118.4(7) . . ?
C56 C32 H32 120.0 . . ?
C58 C32 C56 120.0 . . ?
C58 C32 H32 120.0 . . ?
C8 C61 H61 120.0 . . ?
C8 C61 C113 120.0 . . ?
C113 C61 H61 120.0 . . ?
C61 C8 H8 120.0 . . ?
C62 C8 C61 120.0 . . ?
C62 C8 H8 120.0 . . ?
C8 C62 P7 118.6(8) . . ?
C33 C62 P7 121.4(8) . . ?
C33 C62 C8 120.0 . . ?
C62 C33 H33 120.0 . . ?
C62 C33 C60 120.0 . . ?
C60 C33 H33 120.0 . . ?
C33 C60 H60 120.0 . . ?
C33 C60 C113 120.0 . . ?
C113 C60 H60 120.0 . . ?
C61 C113 O16 122.8(12) . . ?
C60 C113 O16 117.0(13) . . ?
C60 C113 C61 120.0 . . ?
O16 C175 H17D 109.5 . . ?
O16 C175 H17E 109.5 . . ?
O16 C175 H17F 109.5 . . ?
H17D C175 H17E 109.5 . . ?
H17D C175 H17F 109.5 . . ?
H17E C175 H17F 109.5 . . ?
O8 C37 H37A 109.5 . . ?
O8 C37 H37B 109.5 . . ?
O8 C37 H37C 109.5 . . ?
H37A C37 H37B 109.5 . . ?
H37A C37 H37C 109.5 . . ?
H37B C37 H37C 109.5 . . ?
C1 C64 H64 120.0 . . ?
C1 C64 C88 120.0 . . ?
C88 C64 H64 120.0 . . ?
C64 C1 H1 120.0 . . ?
C64 C1 C92 120.0 . . ?
C92 C1 H1 120.0 . . ?
C1 C92 P7 116.6(8) . . ?
C36 C92 P7 123.3(8) . . ?
C36 C92 C1 120.0 . . ?
C92 C36 H36 120.0 . . ?
C151 C36 C92 120.0 . . ?
C151 C36 H36 120.0 . . ?
C36 C151 H151 120.0 . . ?
C36 C151 C88 120.0 . . ?
C88 C151 H151 120.0 . . ?
C64 C88 O1 113.7(13) . . ?
C151 C88 O1 126.3(13) . . ?
C151 C88 C64 120.0 . . ?
C35 C171 H171 120.0 . . ?
C35 C171 C34 120.0 . . ?
C34 C171 H171 120.0 . . ?
C171 C35 H35 120.0 . . ?
C152 C35 C171 120.0 . . ?
C152 C35 H35 120.0 . . ?
C35 C152 P2 116.3(7) . . ?
C53 C152 P2 123.0(7) . . ?
C53 C152 C35 120.0 . . ?
C152 C53 H53 120.0 . . ?
C152 C53 C153 120.0 . . ?
C153 C53 H53 120.0 . . ?
C53 C153 H153 120.0 . . ?
C53 C153 C34 120.0 . . ?
C34 C153 H153 120.0 . . ?
O10 C34 C171 115.4(12) . . ?
O10 C34 C153 124.6(12) . . ?
C153 C34 C171 120.0 . . ?
O10 C66 H66A 109.5 . . ?
O10 C66 H66B 109.5 . . ?
O10 C66 H66C 109.5 . . ?
H66A C66 H66B 109.5 . . ?
H66A C66 H66C 109.5 . . ?
H66B C66 H66C 109.5 . . ?
C65 C18 H18 120.0 . . ?
C65 C18 C154 120.0 . . ?
C154 C18 H18 120.0 . . ?
C18 C65 H65 120.0 . . ?
C21 C65 C18 120.0 . . ?
C21 C65 H65 120.0 . . ?
C65 C21 P2 121.5(7) . . ?
C65 C21 C63 120.0 . . ?
C63 C21 P2 118.4(7) . . ?
C21 C63 H63 120.0 . . ?
C7 C63 C21 120.0 . . ?
C7 C63 H63 120.0 . . ?
C63 C7 H7 120.0 . . ?
C63 C7 C154 120.0 . . ?
C154 C7 H7 120.0 . . ?
O13 C154 C18 113.6(11) . . ?
O13 C154 C7 126.4(11) . . ?
C7 C154 C18 120.0 . . ?
O6 C39 H39A 109.5 . . ?
O6 C39 H39B 109.5 . . ?
O6 C39 H39C 109.5 . . ?
H39A C39 H39B 109.5 . . ?
H39A C39 H39C 109.5 . . ?
H39B C39 H39C 109.5 . . ?
C17 C68 H68 120.0 . . ?
C17 C68 C165 120.0 . . ?
C165 C68 H68 120.0 . . ?
C68 C17 H17 120.0 . . ?
C67 C17 C68 120.0 . . ?
C67 C17 H17 120.0 . . ?
C17 C67 P1 117.4(7) . . ?
C17 C67 C40 120.0 . . ?
C40 C67 P1 122.6(7) . . ?
C67 C40 H40 120.0 . . ?
C67 C40 C69 120.0 . . ?
C69 C40 H40 120.0 . . ?
C40 C69 H69 120.0 . . ?
C40 C69 C165 120.0 . . ?
C165 C69 H69 120.0 . . ?
O19 C165 C68 122.9(11) . . ?
O19 C165 C69 117.0(11) . . ?
C69 C165 C68 120.0 . . ?
O19 C70 H70A 109.5 . . ?
O19 C70 H70B 109.5 . . ?
O19 C70 H70C 109.5 . . ?
H70A C70 H70B 109.5 . . ?
H70A C70 H70C 109.5 . . ?
H70B C70 H70C 109.5 . . ?
C71 C45 H45 120.0 . . ?
C71 C45 C73 120.0 . . ?
C73 C45 H45 120.0 . . ?
O5 C71 C45 119.8(10) . . ?
O5 C71 C22 120.1(10) . . ?
C45 C71 C22 120.0 . . ?
C71 C22 H22 120.0 . . ?
C19 C22 C71 120.0 . . ?
C19 C22 H22 120.0 . . ?
C22 C19 H19 120.0 . . ?
C44 C19 C22 120.0 . . ?
C44 C19 H19 120.0 . . ?
C19 C44 P1 119.3(6) . . ?
C19 C44 C73 120.0 . . ?
C73 C44 P1 120.7(6) . . ?
C45 C73 H73 120.0 . . ?
C44 C73 C45 120.0 . . ?
C44 C73 H73 120.0 . . ?
O5 C2 H2A 109.5 . . ?
O5 C2 H2B 109.5 . . ?
O5 C2 H2C 109.5 . . ?
H2A C2 H2B 109.5 . . ?
H2A C2 H2C 109.5 . . ?
H2B C2 H2C 109.5 . . ?
C160 O4 C134 111.1(19) . . ?
O22 C163 H16A 109.5 . . ?
O22 C163 H16B 109.5 . . ?
O22 C163 H16C 109.5 . . ?
H16A C163 H16B 109.5 . . ?
H16A C163 H16C 109.5 . . ?
H16B C163 H16C 109.5 . . ?
O1 C43 H43A 109.5 . . ?
O1 C43 H43B 109.5 . . ?
O1 C43 H43C 109.5 . . ?
H43A C43 H43B 109.5 . . ?
H43A C43 H43C 109.5 . . ?
H43B C43 H43C 109.5 . . ?
H16D C167 H16E 109.5 . . ?
H16D C167 H16F 109.5 . . ?
H16E C167 H16F 109.5 . . ?
O2 C167 H16D 109.5 . . ?
O2 C167 H16E 109.5 . . ?
O2 C167 H16F 109.5 . . ?
O13 C23 H23A 109.5 . . ?
O13 C23 H23B 109.5 . . ?
O13 C23 H23C 109.5 . . ?
H23A C23 H23B 109.5 . . ?
H23A C23 H23C 109.5 . . ?
H23B C23 H23C 109.5 . . ?
C42 O9 C47 116.0(18) . . ?
C41 C72 H72 120.0 . . ?
C41 C72 C42 120.0 . . ?
C42 C72 H72 120.0 . . ?
C72 C41 H41 120.0 . . ?
C72 C41 C77 120.0 . . ?
C77 C41 H41 120.0 . . ?
C41 C77 P3 120.3(8) . . ?
C11 C77 P3 119.7(8) . . ?
C11 C77 C41 120.0 . . ?
C77 C11 H11 120.0 . . ?
C77 C11 C78 120.0 . . ?
C78 C11 H11 120.0 . . ?
C11 C78 H78 120.0 . . ?
C42 C78 C11 120.0 . . ?
C42 C78 H78 120.0 . . ?
C72 C42 O9 117.7(12) . . ?
C78 C42 O9 122.3(12) . . ?
C78 C42 C72 120.0 . . ?
O11 C79 H79A 109.5 . . ?
O11 C79 H79B 109.5 . . ?
O11 C79 H79C 109.5 . . ?
H79A C79 H79B 109.5 . . ?
H79A C79 H79C 109.5 . . ?
H79B C79 H79C 109.5 . . ?
C75 C26 H26 120.0 . . ?
C75 C26 C14 120.0 . . ?
C14 C26 H26 120.0 . . ?
C26 C75 P2 121.7(7) . . ?
C46 C75 P2 118.3(7) . . ?
C46 C75 C26 120.0 . . ?
C75 C46 H46 120.0 . . ?
C76 C46 C75 120.0 . . ?
C76 C46 H46 120.0 . . ?
C46 C76 H76 120.0 . . ?
C46 C76 C6 120.0 . . ?
C6 C76 H76 120.0 . . ?
O11 C6 C76 124.9(11) . . ?
O11 C6 C14 115.0(11) . . ?
C14 C6 C76 120.0 . . ?
C26 C14 H14 120.0 . . ?
C6 C14 C26 120.0 . . ?
C6 C14 H14 120.0 . . ?
O9 C47 H47A 109.5 . . ?
O9 C47 H47B 109.5 . . ?
O9 C47 H47C 109.5 . . ?
H47A C47 H47B 109.5 . . ?
H47A C47 H47C 109.5 . . ?
H47B C47 H47C 109.5 . . ?
O17 C83 H83A 109.5 . . ?
O17 C83 H83B 109.5 . . ?
O17 C83 H83C 109.5 . . ?
H83A C83 H83B 109.5 . . ?
H83A C83 H83C 109.5 . . ?
H83B C83 H83C 109.5 . . ?
O7 C25 H25A 109.5 . . ?
O7 C25 H25B 109.5 . . ?
O7 C25 H25C 109.5 . . ?
H25A C25 H25B 109.5 . . ?
H25A C25 H25C 109.5 . . ?
H25B C25 H25C 109.5 . . ?
O3 C82 H82A 109.5 . . ?
O3 C82 H82B 109.5 . . ?
O3 C82 H82C 109.5 . . ?
H82A C82 H82B 109.5 . . ?
H82A C82 H82C 109.5 . . ?
H82B C82 H82C 109.5 . . ?
C3 O2 C167 112.0(14) . . ?
O15 C49 H49A 109.5 . . ?
O15 C49 H49B 109.5 . . ?
O15 C49 H49C 109.5 . . ?
H49A C49 H49B 109.5 . . ?
H49A C49 H49C 109.5 . . ?
H49B C49 H49C 109.5 . . ?

loop_
_geom_bond_atom_site_label_1
_geom_bond_atom_site_label_2
_geom_bond_distance
_geom_bond_site_symmetry_2
_geom_bond_publ_flag
Pt Ag13 2.764(2) . ?
Pt Ag11 2.7271(18) . ?
Pt Ag8 2.749(2) . ?
Pt Ag10 2.760(2) . ?
Pt Ag12 2.763(2) . ?
Pt Ag14 2.763(2) . ?
Pt Ag3 2.7475(19) . ?
Pt Ag1 2.731(2) . ?
Pt Ag4 2.759(2) . ?
Pt Ag2 2.750(2) . ?
Pt Ag5 2.758(2) . ?
Pt Ag6 2.733(2) . ?
Ag15 Ag13 3.185(2) . ?
Ag15 Ag10 3.205(3) . ?
Ag15 Ag14 3.203(3) . ?
Ag15 S4 2.625(5) . ?
Ag15 S2 2.621(5) . ?
Ag15 P5 2.564(7) . ?
Ag15 S5 2.632(5) . ?
Ag13 Ag11 2.871(2) . ?
Ag13 Ag8 2.941(2) . ?
Ag13 Ag10 2.845(2) . ?
Ag13 Ag12 2.891(3) . ?
Ag13 Ag14 2.834(2) . ?
Ag13 S2 2.432(5) . ?
Ag11 Ag8 2.832(3) . ?
Ag11 Ag12 2.877(2) . ?
Ag11 Ag2 2.890(3) . ?
Ag11 Ag5 2.955(2) . ?
Ag11 P1 2.428(5) . ?
Ag8 Ag10 2.890(3) . ?
Ag8 Ag5 2.897(3) . ?
Ag8 Ag6 2.873(2) . ?
Ag8 P8 2.426(5) . ?
Ag10 Ag14 2.848(3) . ?
Ag10 Ag3 2.927(3) . ?
Ag10 Ag6 2.893(2) . ?
Ag10 S5 2.433(5) . ?
Ag12 Ag14 2.950(2) . ?
Ag12 Ag1 2.852(2) . ?
Ag12 Ag2 2.898(2) . ?
Ag12 P2 2.448(5) . ?
Ag14 Ag3 2.890(2) . ?
Ag14 Ag1 2.889(2) . ?
Ag14 S4 2.424(5) . ?
Ag3 Ag1 2.906(3) . ?
Ag3 Ag4 2.891(2) . ?
Ag3 Ag6 2.876(3) . ?
Ag3 P6 2.463(5) . ?
Ag1 Ag4 2.901(2) . ?
Ag1 Ag2 2.948(3) . ?
Ag1 P3 2.435(5) . ?
Ag4 Ag2 2.907(2) . ?
Ag4 Ag5 2.900(2) . ?
Ag4 Ag9 2.960(2) . ?
Ag4 Ag6 2.947(3) . ?
Ag4 S3 2.503(5) . ?
Ag2 Ag5 2.874(3) . ?
Ag2 Ag9 2.988(3) . ?
Ag2 S1 2.484(5) . ?
Ag5 Ag9 2.996(3) . ?
Ag5 Ag6 2.874(2) . ?
Ag5 S6 2.485(6) . ?
Ag9 S1 2.510(5) . ?
Ag9 S6 2.572(6) . ?
Ag9 S3 2.530(5) . ?
Ag6 P7 2.459(5) . ?
S1 C96 1.765(12) . ?
S4 C182 1.809(11) . ?
S6 C179 1.712(12) . ?
S3 C156 1.764(12) . ?
S2 C86 1.778(10) . ?
P8 C166 1.841(10) . ?
P8 C51 1.842(10) . ?
P8 C12 1.842(9) . ?
P7 C58 1.831(10) . ?
P7 C62 1.806(10) . ?
P7 C92 1.814(11) . ?
P6 C103 1.791(11) . ?
P6 C116 1.803(11) . ?
P6 C20 1.823(10) . ?
P3 C126 1.809(10) . ?
P3 C168 1.837(10) . ?
P3 C77 1.822(10) . ?
P1 C124 1.848(11) . ?
P1 C67 1.835(10) . ?
P1 C44 1.806(9) . ?
P2 C152 1.831(10) . ?
P2 C21 1.843(9) . ?
P2 C75 1.840(10) . ?
P5 C170 1.783(14) . ?
P5 C4 1.778(13) . ?
P5 C38 1.763(13) . ?
O17 C95 1.410(19) . ?
O17 C83 1.30(2) . ?
O14 C131 1.390(15) . ?
O14 C155 1.435(19) . ?
O20 C172 1.364(16) . ?
O20 C145 1.41(2) . ?
O16 C113 1.415(16) . ?
O16 C175 1.40(3) . ?
O21 C158 1.429(19) . ?
O21 C149 1.36(2) . ?
O13 C154 1.375(15) . ?
O13 C23 1.36(2) . ?
O15 C120 1.391(17) . ?
O15 C49 1.46(3) . ?
O18 C180 1.403(14) . ?
O18 C174 1.52(3) . ?
O22 C146 1.352(16) . ?
O22 C163 1.47(3) . ?
O10 C34 1.328(17) . ?
O10 C66 1.45(3) . ?
O11 C79 1.40(2) . ?
O11 C6 1.381(15) . ?
O5 C71 1.390(15) . ?
O5 C2 1.38(2) . ?
O19 C165 1.388(15) . ?
O19 C70 1.47(3) . ?
O6 C130 1.325(15) . ?
O6 C39 1.47(2) . ?
O3 C125 1.46(2) . ?
O3 C82 1.45(2) . ?
O7 C91 1.47(2) . ?
O7 C25 1.39(2) . ?
O1 C88 1.399(18) . ?
O1 C43 1.43(3) . ?
O8 C31 1.387(16) . ?
O8 C37 1.43(2) . ?
C182 C100 1.3900 . ?
C182 C147 1.3900 . ?
C100 H100 0.9500 . ?
C100 C164 1.3900 . ?
C164 H164 0.9500 . ?
C164 C178 1.3900 . ?
C178 H178 0.9500 . ?
C178 C143 1.3900 . ?
C143 H143 0.9500 . ?
C143 C147 1.3900 . ?
C147 H147 0.9500 . ?
C86 C117 1.3900 . ?
C86 C85 1.3900 . ?
C117 H117 0.9500 . ?
C117 C139 1.3900 . ?
C139 H139 0.9500 . ?
C139 C173 1.3900 . ?
C173 H173 0.9500 . ?
C173 C50 1.3900 . ?
C50 H50 0.9500 . ?
C50 C85 1.3900 . ?
C85 H85 0.9500 . ?
C98 C104 1.3900 . ?
C98 C141 1.3900 . ?
C98 S5 1.757(10) . ?
C104 H104 0.9500 . ?
C104 C115 1.3900 . ?
C115 H115 0.9500 . ?
C115 C121 1.3900 . ?
C121 H121 0.9500 . ?
C121 C74 1.3900 . ?
C74 H74 0.9500 . ?
C74 C141 1.3900 . ?
C141 H141 0.9500 . ?
C156 C27 1.3900 . ?
C156 C94 1.3900 . ?
C27 H27 0.9500 . ?
C27 C90 1.3900 . ?
C90 H90 0.9500 . ?
C90 C177 1.3900 . ?
C177 H177 0.9500 . ?
C177 C183 1.3900 . ?
C183 H183 0.9500 . ?
C183 C94 1.3900 . ?
C94 H94 0.9500 . ?
C96 C109 1.3900 . ?
C96 C112 1.3900 . ?
C109 H109 0.9500 . ?
C109 C110 1.3900 . ?
C110 H110 0.9500 . ?
C110 C102 1.3900 . ?
C102 H102 0.9500 . ?
C102 C108 1.3900 . ?
C108 H108 0.9500 . ?
C108 C112 1.3900 . ?
C112 H112 0.9500 . ?
C119 H119 0.9500 . ?
C119 C128 1.3900 . ?
C119 C131 1.3900 . ?
C128 H128 0.9500 . ?
C128 C126 1.3900 . ?
C126 C135 1.3900 . ?
C135 H135 0.9500 . ?
C135 C137 1.3900 . ?
C137 H137 0.9500 . ?
C137 C131 1.3900 . ?
C155 H15A 0.9800 . ?
C155 H15B 0.9800 . ?
C155 H15C 0.9800 . ?
C172 C161 1.3900 . ?
C172 C52 1.3900 . ?
C161 H161 0.9500 . ?
C161 C150 1.3900 . ?
C150 H150 0.9500 . ?
C150 C168 1.3900 . ?
C168 C48 1.3900 . ?
C48 H48 0.9500 . ?
C48 C52 1.3900 . ?
C52 H52 0.9500 . ?
C145 H14A 0.9800 . ?
C145 H14B 0.9800 . ?
C145 H14C 0.9800 . ?
C179 C181 1.3900 . ?
C179 C97 1.3900 . ?
C181 H181 0.9500 . ?
C181 C84 1.3900 . ?
C84 H84 0.9500 . ?
C84 C99 1.3900 . ?
C99 H99 0.9500 . ?
C99 C101 1.3900 . ?
C101 H101 0.9500 . ?
C101 C97 1.3900 . ?
C97 H97 0.9500 . ?
C105 H105 0.9500 . ?
C105 C95 1.3900 . ?
C105 C106 1.3900 . ?
C95 C5 1.3900 . ?
C5 H5 0.9500 . ?
C5 C107 1.3900 . ?
C107 H107 0.9500 . ?
C107 C103 1.3900 . ?
C103 C106 1.3900 . ?
C106 H106 0.9500 . ?
C111 H111 0.9500 . ?
C111 C114 1.3900 . ?
C111 C120 1.3900 . ?
C114 H114 0.9500 . ?
C114 C116 1.3900 . ?
C116 C122 1.3900 . ?
C122 H122 0.9500 . ?
C122 C118 1.3900 . ?
C118 H118 0.9500 . ?
C118 C120 1.3900 . ?
C123 H123 0.9500 . ?
C123 C129 1.3900 . ?
C123 C130 1.3900 . ?
C129 H129 0.9500 . ?
C129 C124 1.3900 . ?
C124 C127 1.3900 . ?
C127 H127 0.9500 . ?
C127 C136 1.3900 . ?
C136 H136 0.9500 . ?
C136 C130 1.3900 . ?
C138 H138 0.9500 . ?
C138 C140 1.3900 . ?
C138 C158 1.3900 . ?
C140 H140 0.9500 . ?
C140 C20 1.3900 . ?
C20 C144 1.3900 . ?
C144 H144 0.9500 . ?
C144 C142 1.3900 . ?
C142 H142 0.9500 . ?
C142 C158 1.3900 . ?
C149 H14D 0.9800 . ?
C149 H14E 0.9800 . ?
C149 H14F 0.9800 . ?
C157 H157 0.9500 . ?
C157 C159 1.3900 . ?
C157 C166 1.3900 . ?
C159 H159 0.9500 . ?
C159 C160 1.3900 . ?
C160 C132 1.3900 . ?
C160 O4 1.426(16) . ?
C132 H132 0.9500 . ?
C132 C162 1.3900 . ?
C162 H162 0.9500 . ?
C162 C166 1.3900 . ?
C134 H13A 0.9800 . ?
C134 H13B 0.9800 . ?
C134 H13C 0.9800 . ?
C134 O4 1.46(3) . ?
C169 H169 0.9500 . ?
C169 C10 1.3900 . ?
C169 C146 1.3900 . ?
C10 H10 0.9500 . ?
C10 C51 1.3900 . ?
C51 C176 1.3900 . ?
C176 H176 0.9500 . ?
C176 C133 1.3900 . ?
C133 H133 0.9500 . ?
C133 C146 1.3900 . ?
C148 H148 0.9500 . ?
C148 C180 1.3900 . ?
C148 C87 1.3900 . ?
C180 C184 1.3900 . ?
C184 H184 0.9500 . ?
C184 C81 1.3900 . ?
C81 H81 0.9500 . ?
C81 C12 1.3900 . ?
C12 C87 1.3900 . ?
C87 H87 0.9500 . ?
C174 H17A 0.9800 . ?
C174 H17B 0.9800 . ?
C174 H17C 0.9800 . ?
C89 H89 0.9500 . ?
C89 C125 1.3900 . ?
C89 C93 1.3900 . ?
C125 C13 1.3900 . ?
C13 H13 0.9500 . ?
C13 C24 1.3900 . ?
C24 H24 0.9500 . ?
C24 C170 1.3900 . ?
C170 C93 1.3900 . ?
C93 H93 0.9500 . ?
C91 C28 1.3900 . ?
C91 C29 1.3900 . ?
C28 H28 0.9500 . ?
C28 C55 1.3900 . ?
C55 H55 0.9500 . ?
C55 C4 1.3900 . ?
C4 C54 1.3900 . ?
C54 H54 0.9500 . ?
C54 C29 1.3900 . ?
C29 H29 0.9500 . ?
C9 H9 0.9500 . ?
C9 C15 1.3900 . ?
C9 C3 1.3900 . ?
C15 H15 0.9500 . ?
C15 C38 1.3900 . ?
C38 C30 1.3900 . ?
C30 H30 0.9500 . ?
C30 C57 1.3900 . ?
C57 H57 0.9500 . ?
C57 C3 1.3900 . ?
C3 O2 1.433(19) . ?
C56 H56 0.9500 . ?
C56 C31 1.3900 . ?
C56 C32 1.3900 . ?
C31 C59 1.3900 . ?
C59 H59 0.9500 . ?
C59 C16 1.3900 . ?
C16 H16 0.9500 . ?
C16 C58 1.3900 . ?
C58 C32 1.3900 . ?
C32 H32 0.9500 . ?
C61 H61 0.9500 . ?
C61 C8 1.3900 . ?
C61 C113 1.3900 . ?
C8 H8 0.9500 . ?
C8 C62 1.3900 . ?
C62 C33 1.3900 . ?
C33 H33 0.9500 . ?
C33 C60 1.3900 . ?
C60 H60 0.9500 . ?
C60 C113 1.3900 . ?
C175 H17D 0.9800 . ?
C175 H17E 0.9800 . ?
C175 H17F 0.9800 . ?
C37 H37A 0.9800 . ?
C37 H37B 0.9800 . ?
C37 H37C 0.9800 . ?
C64 H64 0.9500 . ?
C64 C1 1.3900 . ?
C64 C88 1.3900 . ?
C1 H1 0.9500 . ?
C1 C92 1.3900 . ?
C92 C36 1.3900 . ?
C36 H36 0.9500 . ?
C36 C151 1.3900 . ?
C151 H151 0.9500 . ?
C151 C88 1.3900 . ?
C171 H171 0.9500 . ?
C171 C35 1.3900 . ?
C171 C34 1.3900 . ?
C35 H35 0.9500 . ?
C35 C152 1.3900 . ?
C152 C53 1.3900 . ?
C53 H53 0.9500 . ?
C53 C153 1.3900 . ?
C153 H153 0.9500 . ?
C153 C34 1.3900 . ?
C66 H66A 0.9800 . ?
C66 H66B 0.9800 . ?
C66 H66C 0.9800 . ?
C18 H18 0.9500 . ?
C18 C65 1.3900 . ?
C18 C154 1.3900 . ?
C65 H65 0.9500 . ?
C65 C21 1.3900 . ?
C21 C63 1.3900 . ?
C63 H63 0.9500 . ?
C63 C7 1.3900 . ?
C7 H7 0.9500 . ?
C7 C154 1.3900 . ?
C39 H39A 0.9800 . ?
C39 H39B 0.9800 . ?
C39 H39C 0.9800 . ?
C68 H68 0.9500 . ?
C68 C17 1.3900 . ?
C68 C165 1.3900 . ?
C17 H17 0.9500 . ?
C17 C67 1.3900 . ?
C67 C40 1.3900 . ?
C40 H40 0.9500 . ?
C40 C69 1.3900 . ?
C69 H69 0.9500 . ?
C69 C165 1.3900 . ?
C70 H70A 0.9800 . ?
C70 H70B 0.9800 . ?
C70 H70C 0.9800 . ?
C45 H45 0.9500 . ?
C45 C71 1.3900 . ?
C45 C73 1.3900 . ?
C71 C22 1.3900 . ?
C22 H22 0.9500 . ?
C22 C19 1.3900 . ?
C19 H19 0.9500 . ?
C19 C44 1.3900 . ?
C44 C73 1.3900 . ?
C73 H73 0.9500 . ?
C2 H2A 0.9800 . ?
C2 H2B 0.9800 . ?
C2 H2C 0.9800 . ?
C163 H16A 0.9800 . ?
C163 H16B 0.9800 . ?
C163 H16C 0.9800 . ?
C43 H43A 0.9800 . ?
C43 H43B 0.9800 . ?
C43 H43C 0.9800 . ?
C167 H16D 0.9800 . ?
C167 H16E 0.9800 . ?
C167 H16F 0.9800 . ?
C167 O2 1.59(2) . ?
C23 H23A 0.9800 . ?
C23 H23B 0.9800 . ?
C23 H23C 0.9800 . ?
O9 C42 1.418(16) . ?
O9 C47 1.49(3) . ?
C72 H72 0.9500 . ?
C72 C41 1.3900 . ?
C72 C42 1.3900 . ?
C41 H41 0.9500 . ?
C41 C77 1.3900 . ?
C77 C11 1.3900 . ?
C11 H11 0.9500 . ?
C11 C78 1.3900 . ?
C78 H78 0.9500 . ?
C78 C42 1.3900 . ?
C79 H79A 0.9800 . ?
C79 H79B 0.9800 . ?
C79 H79C 0.9800 . ?
C26 H26 0.9500 . ?
C26 C75 1.3900 . ?
C26 C14 1.3900 . ?
C75 C46 1.3900 . ?
C46 H46 0.9500 . ?
C46 C76 1.3900 . ?
C76 H76 0.9500 . ?
C76 C6 1.3900 . ?
C6 C14 1.3900 . ?
C14 H14 0.9500 . ?
C47 H47A 0.9800 . ?
C47 H47B 0.9800 . ?
C47 H47C 0.9800 . ?
C83 H83A 0.9800 . ?
C83 H83B 0.9800 . ?
C83 H83C 0.9800 . ?
C25 H25A 0.9800 . ?
C25 H25B 0.9800 . ?
C25 H25C 0.9800 . ?
C82 H82A 0.9800 . ?
C82 H82B 0.9800 . ?
C82 H82C 0.9800 . ?
C49 H49A 0.9800 . ?
C49 H49B 0.9800 . ?
C49 H49C 0.9800 . ?

loop_
_geom_torsion_atom_site_label_1
_geom_torsion_atom_site_label_2
_geom_torsion_atom_site_label_3
_geom_torsion_atom_site_label_4
_geom_torsion
_geom_torsion_site_symmetry_1
_geom_torsion_site_symmetry_2
_geom_torsion_site_symmetry_3
_geom_torsion_site_symmetry_4
_geom_torsion_publ_flag
Ag15 S4 C182 C100 -71.1(7) . . . . ?
Ag15 S4 C182 C147 104.4(7) . . . . ?
Ag15 S2 C86 C117 -69.5(7) . . . . ?
Ag15 S2 C86 C85 111.3(6) . . . . ?
Ag15 P5 C170 C24 -43.4(10) . . . . ?
Ag15 P5 C170 C93 127.6(8) . . . . ?
Ag15 P5 C4 C55 133.3(8) . . . . ?
Ag15 P5 C4 C54 -43.2(9) . . . . ?
Ag15 P5 C38 C15 139.5(8) . . . . ?
Ag15 P5 C38 C30 -38.4(10) . . . . ?
Ag13 S2 C86 C117 11.3(8) . . . . ?
Ag13 S2 C86 C85 -167.9(6) . . . . ?
Ag11 P1 C124 C129 -123.0(6) . . . . ?
Ag11 P1 C124 C127 62.2(7) . . . . ?
Ag11 P1 C67 C17 28.4(9) . . . . ?
Ag11 P1 C67 C40 -152.0(5) . . . . ?
Ag11 P1 C44 C19 10.8(9) . . . . ?
Ag11 P1 C44 C73 -167.0(6) . . . . ?
Ag8 P8 C166 C157 -171.6(6) . . . . ?
Ag8 P8 C166 C162 11.2(8) . . . . ?
Ag8 P8 C51 C10 63.0(7) . . . . ?
Ag8 P8 C51 C176 -121.2(6) . . . . ?
Ag8 P8 C12 C81 22.5(8) . . . . ?
Ag8 P8 C12 C87 -154.9(6) . . . . ?
Ag12 P2 C152 C35 62.3(7) . . . . ?
Ag12 P2 C152 C53 -127.9(7) . . . . ?
Ag12 P2 C21 C65 -171.9(5) . . . . ?
Ag12 P2 C21 C63 6.2(8) . . . . ?
Ag12 P2 C75 C26 -156.7(6) . . . . ?
Ag12 P2 C75 C46 21.1(8) . . . . ?
Ag14 S4 C182 C100 9.3(8) . . . . ?
Ag14 S4 C182 C147 -175.2(6) . . . . ?
Ag3 P6 C103 C107 -163.6(7) . . . . ?
Ag3 P6 C103 C106 15.6(10) . . . . ?
Ag3 P6 C116 C114 -123.8(6) . . . . ?
Ag3 P6 C116 C122 59.6(7) . . . . ?
Ag3 P6 C20 C140 -156.9(6) . . . . ?
Ag3 P6 C20 C144 28.5(9) . . . . ?
Ag1 P3 C126 C128 -118.4(6) . . . . ?
Ag1 P3 C126 C135 65.5(7) . . . . ?
Ag1 P3 C168 C150 30.5(8) . . . . ?
Ag1 P3 C168 C48 -154.4(6) . . . . ?
Ag1 P3 C77 C41 -165.1(5) . . . . ?
Ag1 P3 C77 C11 16.5(8) . . . . ?
Ag4 S3 C156 C27 29.1(9) . . . . ?
Ag4 S3 C156 C94 -153.9(6) . . . . ?
Ag2 S1 C96 C109 17.7(9) . . . . ?
Ag2 S1 C96 C112 -162.3(6) . . . . ?
Ag5 S6 C179 C181 21.9(12) . . . . ?
Ag5 S6 C179 C97 -157.6(7) . . . . ?
Ag9 S1 C96 C109 -61.0(8) . . . . ?
Ag9 S1 C96 C112 118.9(7) . . . . ?
Ag9 S6 C179 C181 -55.3(11) . . . . ?
Ag9 S6 C179 C97 125.1(8) . . . . ?
Ag9 S3 C156 C27 -47.3(9) . . . . ?
Ag9 S3 C156 C94 129.6(6) . . . . ?
Ag6 P7 C58 C16 -166.6(6) . . . . ?
Ag6 P7 C58 C32 9.5(8) . . . . ?
Ag6 P7 C62 C8 20.0(8) . . . . ?
Ag6 P7 C62 C33 -158.6(6) . . . . ?
Ag6 P7 C92 C1 55.9(7) . . . . ?
Ag6 P7 C92 C36 -127.4(6) . . . . ?
S1 C96 C109 C110 179.9(10) . . . . ?
S1 C96 C112 C108 -179.9(10) . . . . ?
S4 C182 C100 C164 175.4(10) . . . . ?
S4 C182 C147 C143 -175.7(10) . . . . ?
S6 C179 C181 C84 -179.6(13) . . . . ?
S6 C179 C97 C101 179.6(12) . . . . ?
S3 C156 C27 C90 176.9(10) . . . . ?
S3 C156 C94 C183 -177.0(10) . . . . ?
S2 C86 C117 C139 -179.2(9) . . . . ?
S2 C86 C85 C50 179.2(9) . . . . ?
P8 C51 C176 C133 -175.7(9) . . . . ?
P8 C12 C87 C148 177.4(9) . . . . ?
P7 C58 C32 C56 -176.2(9) . . . . ?
P7 C62 C33 C60 178.6(10) . . . . ?
P7 C92 C36 C151 -176.7(8) . . . . ?
P6 C103 C106 C105 -179.2(11) . . . . ?
P6 C116 C122 C118 176.6(8) . . . . ?
P6 C20 C144 C142 174.7(10) . . . . ?
P3 C126 C135 C137 176.2(9) . . . . ?
P3 C168 C48 C52 -175.0(10) . . . . ?
P3 C77 C11 C78 178.4(9) . . . . ?
P1 C124 C127 C136 175.0(9) . . . . ?
P1 C67 C40 C69 -179.6(10) . . . . ?
P1 C44 C73 C45 177.7(10) . . . . ?
P2 C152 C53 C153 -169.5(10) . . . . ?
P2 C21 C63 C7 -178.1(9) . . . . ?
P2 C75 C46 C76 -177.8(9) . . . . ?
P5 C170 C93 C89 -171.0(12) . . . . ?
P5 C4 C54 C29 176.7(11) . . . . ?
P5 C38 C30 C57 177.9(11) . . . . ?
O17 C95 C5 C107 177.3(16) . . . . ?
O20 C172 C161 C150 175.5(16) . . . . ?
O20 C172 C52 C48 -175.9(15) . . . . ?
O18 C180 C184 C81 177.1(14) . . . . ?
O11 C6 C14 C26 -177.4(13) . . . . ?
O5 C71 C22 C19 175.8(14) . . . . ?
O3 C125 C13 C24 -180.0(16) . . . . ?
O7 C91 C28 C55 176.4(16) . . . . ?
O7 C91 C29 C54 -177.1(14) . . . . ?
O8 C31 C59 C16 179.5(14) . . . . ?
C182 C100 C164 C178 0.0 . . . . ?
C100 C182 C147 C143 0.0 . . . . ?
C100 C164 C178 C143 0.0 . . . . ?
C164 C178 C143 C147 0.0 . . . . ?
C178 C143 C147 C182 0.0 . . . . ?
C147 C182 C100 C164 0.0 . . . . ?
C86 C117 C139 C173 0.0 . . . . ?
C117 C86 C85 C50 0.0 . . . . ?
C117 C139 C173 C50 0.0 . . . . ?
C139 C173 C50 C85 0.0 . . . . ?
C173 C50 C85 C86 0.0 . . . . ?
C85 C86 C117 C139 0.0 . . . . ?
C98 C104 C115 C121 0.0 . . . . ?
C104 C98 C141 C74 0.0 . . . . ?
C104 C98 S5 Ag15 -75.5(8) . . . . ?
C104 C98 S5 Ag10 5.1(10) . . . . ?
C104 C115 C121 C74 0.0 . . . . ?
C115 C121 C74 C141 0.0 . . . . ?
C121 C74 C141 C98 0.0 . . . . ?
C141 C98 C104 C115 0.0 . . . . ?
C141 C98 S5 Ag15 105.5(7) . . . . ?
C141 C98 S5 Ag10 -174.0(6) . . . . ?
C156 C27 C90 C177 0.0 . . . . ?
C27 C156 C94 C183 0.0 . . . . ?
C27 C90 C177 C183 0.0 . . . . ?
C90 C177 C183 C94 0.0 . . . . ?
C177 C183 C94 C156 0.0 . . . . ?
C94 C156 C27 C90 0.0 . . . . ?
C96 C109 C110 C102 0.0 . . . . ?
C109 C96 C112 C108 0.0 . . . . ?
C109 C110 C102 C108 0.0 . . . . ?
C110 C102 C108 C112 0.0 . . . . ?
C102 C108 C112 C96 0.0 . . . . ?
C112 C96 C109 C110 0.0 . . . . ?
C119 C128 C126 P3 -176.0(10) . . . . ?
C119 C128 C126 C135 0.0 . . . . ?
C128 C119 C131 O14 180.0(13) . . . . ?
C128 C119 C131 C137 0.0 . . . . ?
C128 C126 C135 C137 0.0 . . . . ?
C126 P3 C168 C150 155.5(7) . . . . ?
C126 P3 C168 C48 -29.5(9) . . . . ?
C126 P3 C77 C41 69.9(8) . . . . ?
C126 P3 C77 C11 -108.5(8) . . . . ?
C126 C135 C137 C131 0.0 . . . . ?
C135 C137 C131 O14 -180.0(12) . . . . ?
C135 C137 C131 C119 0.0 . . . . ?
C131 C119 C128 C126 0.0 . . . . ?
C155 O14 C131 C119 2.2(19) . . . . ?
C155 O14 C131 C137 -177.8(13) . . . . ?
C172 C161 C150 C168 0.0 . . . . ?
C161 C172 C52 C48 0.0 . . . . ?
C161 C150 C168 P3 175.2(9) . . . . ?
C161 C150 C168 C48 0.0 . . . . ?
C150 C168 C48 C52 0.0 . . . . ?
C168 P3 C126 C128 115.1(8) . . . . ?
C168 P3 C126 C135 -61.0(8) . . . . ?
C168 P3 C77 C41 -37.2(8) . . . . ?
C168 P3 C77 C11 144.4(7) . . . . ?
C168 C48 C52 C172 0.0 . . . . ?
C52 C172 C161 C150 0.0 . . . . ?
C145 O20 C172 C161 -3(3) . . . . ?
C145 O20 C172 C52 173.0(17) . . . . ?
C179 C181 C84 C99 0.0 . . . . ?
C181 C179 C97 C101 0.0 . . . . ?
C181 C84 C99 C101 0.0 . . . . ?
C84 C99 C101 C97 0.0 . . . . ?
C99 C101 C97 C179 0.0 . . . . ?
C97 C179 C181 C84 0.0 . . . . ?
C105 C95 C5 C107 0.0 . . . . ?
C95 C105 C106 C103 0.0 . . . . ?
C95 C5 C107 C103 0.0 . . . . ?
C5 C107 C103 P6 179.2(11) . . . . ?
C5 C107 C103 C106 0.0 . . . . ?
C107 C103 C106 C105 0.0 . . . . ?
C103 P6 C116 C114 2.6(8) . . . . ?
C103 P6 C116 C122 -174.0(6) . . . . ?
C103 P6 C20 C140 76.5(9) . . . . ?
C103 P6 C20 C144 -98.1(8) . . . . ?
C106 C105 C95 O17 -176.7(19) . . . . ?
C106 C105 C95 C5 0.0 . . . . ?
C111 C114 C116 P6 -176.6(9) . . . . ?
C111 C114 C116 C122 0.0 . . . . ?
C114 C111 C120 O15 178.5(14) . . . . ?
C114 C111 C120 C118 0.0 . . . . ?
C114 C116 C122 C118 0.0 . . . . ?
C116 P6 C103 C107 70.2(9) . . . . ?
C116 P6 C103 C106 -110.6(8) . . . . ?
C116 P6 C20 C140 -33.4(9) . . . . ?
C116 P6 C20 C144 152.0(8) . . . . ?
C116 C122 C118 C120 0.0 . . . . ?
C122 C118 C120 O15 -178.7(12) . . . . ?
C122 C118 C120 C111 0.0 . . . . ?
C120 C111 C114 C116 0.0 . . . . ?
C123 C129 C124 P1 -174.6(9) . . . . ?
C123 C129 C124 C127 0.0 . . . . ?
C129 C123 C130 O6 179.7(14) . . . . ?
C129 C123 C130 C136 0.0 . . . . ?
C129 C124 C127 C136 0.0 . . . . ?
C124 P1 C67 C17 149.4(7) . . . . ?
C124 P1 C67 C40 -31.0(9) . . . . ?
C124 P1 C44 C19 -112.9(8) . . . . ?
C124 P1 C44 C73 69.4(9) . . . . ?
C124 C127 C136 C130 0.0 . . . . ?
C127 C136 C130 O6 -179.7(13) . . . . ?
C127 C136 C130 C123 0.0 . . . . ?
C130 C123 C129 C124 0.0 . . . . ?
C138 C140 C20 P6 -174.4(11) . . . . ?
C138 C140 C20 C144 0.0 . . . . ?
C140 C138 C158 O21 176.9(17) . . . . ?
C140 C138 C158 C142 0.0 . . . . ?
C140 C20 C144 C142 0.0 . . . . ?
C20 P6 C103 C107 -35.2(10) . . . . ?
C20 P6 C103 C106 144.1(8) . . . . ?
C20 P6 C116 C114 110.5(8) . . . . ?
C20 P6 C116 C122 -66.0(7) . . . . ?
C20 C144 C142 C158 0.0 . . . . ?
C144 C142 C158 O21 -177.1(15) . . . . ?
C144 C142 C158 C138 0.0 . . . . ?
C158 C138 C140 C20 0.0 . . . . ?
C149 O21 C158 C138 -13(3) . . . . ?
C149 O21 C158 C142 164(2) . . . . ?
C157 C159 C160 C132 0.0 . . . . ?
C157 C159 C160 O4 -174.3(13) . . . . ?
C159 C157 C166 P8 -177.1(9) . . . . ?
C159 C157 C166 C162 0.0 . . . . ?
C159 C160 C132 C162 0.0 . . . . ?
C159 C160 O4 C134 -179.0(18) . . . . ?
C160 C132 C162 C166 0.0 . . . . ?
C132 C160 O4 C134 7(2) . . . . ?
C132 C162 C166 P8 177.3(9) . . . . ?
C132 C162 C166 C157 0.0 . . . . ?
C166 P8 C51 C10 -168.1(7) . . . . ?
C166 P8 C51 C176 7.7(9) . . . . ?
C166 P8 C12 C81 -104.0(7) . . . . ?
C166 P8 C12 C87 78.6(8) . . . . ?
C166 C157 C159 C160 0.0 . . . . ?
C169 C10 C51 P8 175.9(8) . . . . ?
C169 C10 C51 C176 0.0 . . . . ?
C10 C169 C146 O22 -177.6(13) . . . . ?
C10 C169 C146 C133 0.0 . . . . ?
C10 C51 C176 C133 0.0 . . . . ?
C51 P8 C166 C157 61.5(9) . . . . ?
C51 P8 C166 C162 -115.7(7) . . . . ?
C51 P8 C12 C81 143.9(7) . . . . ?
C51 P8 C12 C87 -33.5(9) . . . . ?
C51 C176 C133 C146 0.0 . . . . ?
C176 C133 C146 O22 177.4(15) . . . . ?
C176 C133 C146 C169 0.0 . . . . ?
C146 C169 C10 C51 0.0 . . . . ?
C148 C180 C184 C81 0.0 . . . . ?
C180 C148 C87 C12 0.0 . . . . ?
C180 C184 C81 C12 0.0 . . . . ?
C184 C81 C12 P8 -177.5(9) . . . . ?
C184 C81 C12 C87 0.0 . . . . ?
C81 C12 C87 C148 0.0 . . . . ?
C12 P8 C166 C157 -44.1(8) . . . . ?
C12 P8 C166 C162 138.7(7) . . . . ?
C12 P8 C51 C10 -62.0(8) . . . . ?
C12 P8 C51 C176 113.8(7) . . . . ?
C87 C148 C180 O18 -177.5(12) . . . . ?
C87 C148 C180 C184 0.0 . . . . ?
S5 C98 C104 C115 -179.1(11) . . . . ?
S5 C98 C141 C74 179.1(10) . . . . ?
C174 O18 C180 C148 163.9(15) . . . . ?
C174 O18 C180 C184 -13(2) . . . . ?
C89 C125 C13 C24 0.0 . . . . ?
C125 C89 C93 C170 0.0 . . . . ?
C125 C13 C24 C170 0.0 . . . . ?
C13 C24 C170 P5 171.0(12) . . . . ?
C13 C24 C170 C93 0.0 . . . . ?
C24 C170 C93 C89 0.0 . . . . ?
C170 P5 C4 C55 9.4(12) . . . . ?
C170 P5 C4 C54 -167.2(9) . . . . ?
C170 P5 C38 C15 -97.3(10) . . . . ?
C170 P5 C38 C30 84.8(10) . . . . ?
C93 C89 C125 O3 180.0(16) . . . . ?
C93 C89 C125 C13 0.0 . . . . ?
C91 C28 C55 C4 0.0 . . . . ?
C28 C91 C29 C54 0.0 . . . . ?
C28 C55 C4 P5 -176.4(12) . . . . ?
C28 C55 C4 C54 0.0 . . . . ?
C55 C4 C54 C29 0.0 . . . . ?
C4 P5 C170 C24 81.1(10) . . . . ?
C4 P5 C170 C93 -107.8(9) . . . . ?
C4 P5 C38 C15 13.0(12) . . . . ?
C4 P5 C38 C30 -164.9(10) . . . . ?
C4 C54 C29 C91 0.0 . . . . ?
C29 C91 C28 C55 0.0 . . . . ?
C9 C15 C38 P5 -177.9(11) . . . . ?
C9 C15 C38 C30 0.0 . . . . ?
C9 C3 O2 C167 -160.8(17) . . . . ?
C15 C9 C3 C57 0.0 . . . . ?
C15 C9 C3 O2 -178.3(10) . . . . ?
C15 C38 C30 C57 0.0 . . . . ?
C38 P5 C170 C24 -167.5(9) . . . . ?
C38 P5 C170 C93 3.6(11) . . . . ?
C38 P5 C4 C55 -100.0(10) . . . . ?
C38 P5 C4 C54 83.4(10) . . . . ?
C38 C30 C57 C3 0.0 . . . . ?
C30 C57 C3 C9 0.0 . . . . ?
C30 C57 C3 O2 178.2(10) . . . . ?
C57 C3 O2 C167 21(2) . . . . ?
C3 C9 C15 C38 0.0 . . . . ?
C56 C31 C59 C16 0.0 . . . . ?
C31 C56 C32 C58 0.0 . . . . ?
C31 C59 C16 C58 0.0 . . . . ?
C59 C16 C58 P7 176.0(10) . . . . ?
C59 C16 C58 C32 0.0 . . . . ?
C16 C58 C32 C56 0.0 . . . . ?
C58 P7 C62 C8 -105.0(8) . . . . ?
C58 P7 C62 C33 76.4(9) . . . . ?
C58 P7 C92 C1 -178.4(7) . . . . ?
C58 P7 C92 C36 -1.6(8) . . . . ?
C32 C56 C31 O8 -179.5(14) . . . . ?
C32 C56 C31 C59 0.0 . . . . ?
C61 C8 C62 P7 -178.6(10) . . . . ?
C61 C8 C62 C33 0.0 . . . . ?
C8 C61 C113 O16 175.8(16) . . . . ?
C8 C61 C113 C60 0.0 . . . . ?
C8 C62 C33 C60 0.0 . . . . ?
C62 P7 C58 C16 -41.5(9) . . . . ?
C62 P7 C58 C32 134.6(8) . . . . ?
C62 P7 C92 C1 -67.4(7) . . . . ?
C62 P7 C92 C36 109.4(8) . . . . ?
C62 C33 C60 C113 0.0 . . . . ?
C33 C60 C113 O16 -176.0(15) . . . . ?
C33 C60 C113 C61 0.0 . . . . ?
C113 C61 C8 C62 0.0 . . . . ?
C175 O16 C113 C61 1(3) . . . . ?
C175 O16 C113 C60 177(2) . . . . ?
C37 O8 C31 C56 -5(3) . . . . ?
C37 O8 C31 C59 175.4(18) . . . . ?
C64 C1 C92 P7 176.9(8) . . . . ?
C64 C1 C92 C36 0.0 . . . . ?
C1 C64 C88 O1 -179.1(12) . . . . ?
C1 C64 C88 C151 0.0 . . . . ?
C1 C92 C36 C151 0.0 . . . . ?
C92 P7 C58 C16 65.8(8) . . . . ?
C92 P7 C58 C32 -118.1(7) . . . . ?
C92 P7 C62 C8 145.1(8) . . . . ?
C92 P7 C62 C33 -33.5(9) . . . . ?
C92 C36 C151 C88 0.0 . . . . ?
C36 C151 C88 O1 178.9(14) . . . . ?
C36 C151 C88 C64 0.0 . . . . ?
C88 C64 C1 C92 0.0 . . . . ?
C171 C35 C152 P2 170.2(9) . . . . ?
C171 C35 C152 C53 0.0 . . . . ?
C35 C171 C34 O10 178.1(15) . . . . ?
C35 C171 C34 C153 0.0 . . . . ?
C35 C152 C53 C153 0.0 . . . . ?
C152 P2 C21 C65 63.4(8) . . . . ?
C152 P2 C21 C63 -118.6(7) . . . . ?
C152 P2 C75 C26 -33.5(8) . . . . ?
C152 P2 C75 C46 144.3(7) . . . . ?
C152 C53 C153 C34 0.0 . . . . ?
C53 C153 C34 O10 -177.9(17) . . . . ?
C53 C153 C34 C171 0.0 . . . . ?
C34 C171 C35 C152 0.0 . . . . ?
C66 O10 C34 C171 -180(2) . . . . ?
C66 O10 C34 C153 -2(3) . . . . ?
C18 C65 C21 P2 178.0(9) . . . . ?
C18 C65 C21 C63 0.0 . . . . ?
C65 C18 C154 O13 -178.5(13) . . . . ?
C65 C18 C154 C7 0.0 . . . . ?
C65 C21 C63 C7 0.0 . . . . ?
C21 P2 C152 C35 -172.8(7) . . . . ?
C21 P2 C152 C53 -2.9(9) . . . . ?
C21 P2 C75 C26 76.9(8) . . . . ?
C21 P2 C75 C46 -105.3(8) . . . . ?
C21 C63 C7 C154 0.0 . . . . ?
C63 C7 C154 O13 178.3(14) . . . . ?
C63 C7 C154 C18 0.0 . . . . ?
C154 C18 C65 C21 0.0 . . . . ?
C39 O6 C130 C123 2(2) . . . . ?
C39 O6 C130 C136 -178.4(14) . . . . ?
C68 C17 C67 P1 179.6(10) . . . . ?
C68 C17 C67 C40 0.0 . . . . ?
C17 C68 C165 O19 175.9(15) . . . . ?
C17 C68 C165 C69 0.0 . . . . ?
C17 C67 C40 C69 0.0 . . . . ?
C67 P1 C124 C129 112.7(8) . . . . ?
C67 P1 C124 C127 -62.2(7) . . . . ?
C67 P1 C44 C19 141.5(7) . . . . ?
C67 P1 C44 C73 -36.2(9) . . . . ?
C67 C40 C69 C165 0.0 . . . . ?
C40 C69 C165 O19 -176.2(14) . . . . ?
C40 C69 C165 C68 0.0 . . . . ?
C165 C68 C17 C67 0.0 . . . . ?
C70 O19 C165 C68 -8(2) . . . . ?
C70 O19 C165 C69 167.7(17) . . . . ?
C45 C71 C22 C19 0.0 . . . . ?
C71 C45 C73 C44 0.0 . . . . ?
C71 C22 C19 C44 0.0 . . . . ?
C22 C19 C44 P1 -177.7(10) . . . . ?
C22 C19 C44 C73 0.0 . . . . ?
C19 C44 C73 C45 0.0 . . . . ?
C44 P1 C124 C129 3.5(9) . . . . ?
C44 P1 C124 C127 -171.3(6) . . . . ?
C44 P1 C67 C17 -102.2(8) . . . . ?
C44 P1 C67 C40 77.4(9) . . . . ?
C73 C45 C71 O5 -175.8(14) . . . . ?
C73 C45 C71 C22 0.0 . . . . ?
C2 O5 C71 C45 179.0(17) . . . . ?
C2 O5 C71 C22 3(2) . . . . ?
O4 C160 C132 C162 173.7(14) . . . . ?
C163 O22 C146 C169 -172.5(16) . . . . ?
C163 O22 C146 C133 10(2) . . . . ?
C43 O1 C88 C64 -169.1(19) . . . . ?
C43 O1 C88 C151 12(3) . . . . ?
C23 O13 C154 C18 177.4(16) . . . . ?
C23 O13 C154 C7 -1(2) . . . . ?
C72 C41 C77 P3 -178.4(9) . . . . ?
C72 C41 C77 C11 0.0 . . . . ?
C41 C72 C42 O9 -179.8(13) . . . . ?
C41 C72 C42 C78 0.0 . . . . ?
C41 C77 C11 C78 0.0 . . . . ?
C77 P3 C126 C128 6.4(9) . . . . ?
C77 P3 C126 C135 -169.6(7) . . . . ?
C77 P3 C168 C150 -95.7(8) . . . . ?
C77 P3 C168 C48 79.4(9) . . . . ?
C77 C11 C78 C42 0.0 . . . . ?
C11 C78 C42 O9 179.8(13) . . . . ?
C11 C78 C42 C72 0.0 . . . . ?
C42 C72 C41 C77 0.0 . . . . ?
C79 O11 C6 C76 -7(2) . . . . ?
C79 O11 C6 C14 169.9(14) . . . . ?
C26 C75 C46 C76 0.0 . . . . ?
C75 P2 C152 C35 -63.1(8) . . . . ?
C75 P2 C152 C53 106.8(8) . . . . ?
C75 P2 C21 C65 -43.8(8) . . . . ?
C75 P2 C21 C63 134.3(7) . . . . ?
C75 C26 C14 C6 0.0 . . . . ?
C75 C46 C76 C6 0.0 . . . . ?
C46 C76 C6 O11 177.1(15) . . . . ?
C46 C76 C6 C14 0.0 . . . . ?
C76 C6 C14 C26 0.0 . . . . ?
C14 C26 C75 P2 177.8(9) . . . . ?
C14 C26 C75 C46 0.0 . . . . ?
C47 O9 C42 C72 168.0(17) . . . . ?
C47 O9 C42 C78 -12(2) . . . . ?
C83 O17 C95 C105 -8(3) . . . . ?
C83 O17 C95 C5 175(2) . . . . ?
C25 O7 C91 C28 22(3) . . . . ?
C25 O7 C91 C29 -160.8(18) . . . . ?
C82 O3 C125 C89 172.9(16) . . . . ?
C82 O3 C125 C13 -7(2) . . . . ?
C49 O15 C120 C111 12(2) . . . . ?
C49 O15 C120 C118 -169.9(15) . . . . ?

loop_
_smtbx_masks_void_nr
_smtbx_masks_void_average_x
_smtbx_masks_void_average_y
_smtbx_masks_void_average_z
_smtbx_masks_void_volume
_smtbx_masks_void_count_electrons
_smtbx_masks_void_content
1 -0.261 -0.389 0.261 2920.4 483.6 ?
2 0.135 0.463 0.641 9.5 0.0 ?
3 0.865 0.537 0.359 9.5 0.0 ?
